data_7718035
loop_
_publ_author_name
'Jiang, Jia-Rong'
'Zhu, Yu-Jie'
'Li, Wei-Nan'
'Zhou, Yang'
'Wang, Hui-Sheng'

_publ_section_title
;
 Semiquantitative studies on the correlations between the electrostatic
 potential of a single Dy<sup>III</sup> ion and its energy barrier in the
 containing-Dy<sup>III</sup> single molecule magnets.
;
_journal_issue 12
_journal_name_full 'Dalton transactions (Cambridge, England : 2003)'
_journal_page_first 5050
_journal_page_last 5060
_journal_paper_doi 10.1039/d5dt00017c
_journal_volume 54
_journal_year 2025
_chemical_formula_sum 'C90 H130 Dy3 Mn5 N22 O39'
_chemical_formula_weight 2906.35
_space_group_crystal_system triclinic
_space_group_IT_number 2
_space_group_name_Hall '-P 1'
_space_group_name_H-M_alt 'P -1'
_atom_sites_solution_hydrogens mixed
_audit_creation_method SHELXL-2014/7
_audit_update_record
;
2024-05-09 deposited with the CCDC.	2025-02-13 downloaded from the CCDC.
;
_cell_angle_alpha 93.079(2)
_cell_angle_beta 108.015(2)
_cell_angle_gamma 106.125(2)
_cell_formula_units_Z 2
_cell_length_a 18.3119(9)
_cell_length_b 19.3604(9)
_cell_length_c 24.2054(13)
_cell_measurement_reflns_used 9775
_cell_measurement_temperature 150(2)
_cell_measurement_theta_max 56.9075
_cell_measurement_theta_min 3.3447
_cell_volume 7747.6(7)
_computing_cell_refinement 'Bruker SAINT'
_computing_data_collection 'Bruker APEX2'
_computing_data_reduction 'Bruker SAINT'
_computing_molecular_graphics 'Bruker SHELXTL'
_computing_publication_material 'Bruker SHELXTL'
_computing_structure_refinement 'SHELXL-2019/2 (Sheldrick, 2019)'
_computing_structure_solution 'SHELXT 2018/2 (Sheldrick, 2018)'
_diffrn_ambient_temperature 150(2)
_diffrn_measured_fraction_theta_full 0.999
_diffrn_measured_fraction_theta_max 0.990
_diffrn_measurement_device_type 'Bruker APEX-II CCD'
_diffrn_measurement_method '\f and \w scans'
_diffrn_radiation_type GaK\a
_diffrn_radiation_wavelength 1.34138
_diffrn_reflns_av_R_equivalents 0.0802
_diffrn_reflns_av_unetI/netI 0.1003
_diffrn_reflns_Laue_measured_fraction_full 0.999
_diffrn_reflns_Laue_measured_fraction_max 0.990
_diffrn_reflns_limit_h_max 22
_diffrn_reflns_limit_h_min -22
_diffrn_reflns_limit_k_max 23
_diffrn_reflns_limit_k_min -24
_diffrn_reflns_limit_l_max 30
_diffrn_reflns_limit_l_min -30
_diffrn_reflns_number 119605
_diffrn_reflns_point_group_measured_fraction_full 0.999
_diffrn_reflns_point_group_measured_fraction_max 0.990
_diffrn_reflns_theta_full 53.594
_diffrn_reflns_theta_max 57.341
_diffrn_reflns_theta_min 2.835
_diffrn_source 'sealed tube'
_exptl_absorpt_coefficient_mu 9.962
_exptl_absorpt_correction_T_max 0.7512
_exptl_absorpt_correction_T_min 0.3003
_exptl_absorpt_correction_type multi-scan
_exptl_absorpt_process_details 'SADABS-2016/2 (Bruker,2016/2)'
_exptl_crystal_colour 'dark brown'
_exptl_crystal_density_diffrn 1.246
_exptl_crystal_description block
_exptl_crystal_F_000 2918
_exptl_crystal_size_max 0.15
_exptl_crystal_size_mid 0.12
_exptl_crystal_size_min 0.10
_refine_diff_density_max 1.314
_refine_diff_density_min -1.588
_refine_diff_density_rms 0.106
_refine_ls_extinction_method none
_refine_ls_goodness_of_fit_ref 1.093
_refine_ls_hydrogen_treatment constr
_refine_ls_matrix_type full
_refine_ls_number_parameters 1442
_refine_ls_number_reflns 31748
_refine_ls_number_restraints 29
_refine_ls_restrained_S_all 1.097
_refine_ls_R_factor_all 0.0951
_refine_ls_R_factor_gt 0.0638
_refine_ls_shift/su_max 0.001
_refine_ls_shift/su_mean 0.000
_refine_ls_structure_factor_coef Fsqd
_refine_ls_weighting_details 'w=1/[\s^2^(Fo^2^)+(0.0013P)^2^+17.2730P] where P=(Fo^2^+2Fc^2^)/3'
_refine_ls_weighting_scheme calc
_refine_ls_wR_factor_gt 0.1542
_refine_ls_wR_factor_ref 0.1701
_reflns_Friedel_coverage 0.000
_reflns_number_gt 21152
_reflns_number_total 31748
_reflns_threshold_expression 'I > 2\s(I)'
_cod_data_source_file d5dt00017c2.cif
_cod_data_source_block complex_1
_cod_depositor_comments 'Adding full bibliography for 7718035.cif.'
_cod_database_code 7718035
_shelx_shelxl_version_number 2014/7
_shelx_space_group_comment
;
The symmetry employed for this shelxl refinement is uniquely defined
by the following loop, which should always be used as a source of
symmetry information in preference to the above space-group names.
They are only intended as comments.
;
_shelx_estimated_absorpt_t_min 0.25
_shelx_estimated_absorpt_t_max 0.54

loop_
_space_group_symop_operation_xyz
'x, y, z'
'-x, -y, -z'

loop_
_atom_site_label
_atom_site_type_symbol
_atom_site_fract_x
_atom_site_fract_y
_atom_site_fract_z
_atom_site_U_iso_or_equiv
_atom_site_adp_type
_atom_site_occupancy
_atom_site_site_symmetry_order
_atom_site_calc_flag
_atom_site_refinement_flags_posn
_atom_site_refinement_flags_adp
_atom_site_refinement_flags_occupancy
_atom_site_disorder_assembly
_atom_site_disorder_group
C1 C 0.8708(5) 0.0995(4) 0.3719(4) 0.076(2) Uani 1 1 d . . . . .
C2 C 0.8841(6) 0.0821(4) 0.3190(4) 0.078(2) Uani 1 1 d . . . . .
C3 C 0.9350(6) 0.0438(5) 0.3161(5) 0.092(3) Uani 1 1 d . . . . .
H3 H 0.9397 0.0298 0.2795 0.110 Uiso 1 1 calc R U . . .
C4 C 0.9807(6) 0.0253(5) 0.3680(5) 0.096(3) Uani 1 1 d . . . . .
H4 H 1.0179 0.0002 0.3662 0.115 Uiso 1 1 calc R U . . .
C5 C 0.9730(5) 0.0426(5) 0.4213(5) 0.090(3) Uani 1 1 d . . . . .
H5 H 1.0053 0.0304 0.4560 0.108 Uiso 1 1 calc R U . . .
C6 C 0.9162(5) 0.0792(4) 0.4240(5) 0.082(2) Uani 1 1 d . . . . .
C7 C 0.9092(5) 0.0937(4) 0.4811(4) 0.076(2) Uani 1 1 d . . . . .
H7 H 0.9474 0.0844 0.5142 0.091 Uiso 1 1 calc R U . . .
C8 C 0.8586(4) 0.1338(4) 0.5483(4) 0.0647(18) Uani 1 1 d . . . . .
C9 C 0.8841(5) 0.1406(5) 0.6385(4) 0.087(3) Uani 1 1 d . . . . .
H9 H 0.9058 0.1354 0.6786 0.104 Uiso 1 1 calc R U . . .
C10 C 0.8367(7) 0.0792(7) 0.2160(5) 0.115(4) Uani 1 1 d . . . . .
H10A H 0.8912 0.1016 0.2151 0.173 Uiso 1 1 calc R U . . .
H10B H 0.7980 0.0954 0.1860 0.173 Uiso 1 1 calc R U . . .
H10C H 0.8228 0.0261 0.2082 0.173 Uiso 1 1 calc R U . . .
C11 C 0.6954(5) -0.0075(4) 0.3253(4) 0.072(2) Uani 1 1 d . . . . .
C12 C 0.7224(6) -0.0652(4) 0.3093(5) 0.082(3) Uani 1 1 d . . . . .
C13 C 0.7048(6) -0.0944(5) 0.2525(5) 0.095(3) Uani 1 1 d . . . . .
H13 H 0.7245 -0.1328 0.2439 0.114 Uiso 1 1 calc R U . . .
C14 C 0.6575(6) -0.0672(5) 0.2069(5) 0.094(3) Uani 1 1 d . . . . .
H14 H 0.6445 -0.0873 0.1672 0.113 Uiso 1 1 calc R U . . .
C15 C 0.6302(6) -0.0121(5) 0.2200(4) 0.087(2) Uani 1 1 d . . . . .
H15 H 0.5987 0.0065 0.1890 0.104 Uiso 1 1 calc R U . . .
C16 C 0.6477(5) 0.0179(4) 0.2782(4) 0.071(2) Uani 1 1 d . . . . .
C17 C 0.6142(5) 0.0761(4) 0.2880(4) 0.074(2) Uani 1 1 d . . . . .
H17 H 0.5745 0.0844 0.2554 0.088 Uiso 1 1 calc R U . . .
C18 C 0.5853(4) 0.1595(3) 0.3437(3) 0.0565(17) Uani 1 1 d . . . . .
C19 C 0.4921(4) 0.2036(4) 0.3289(3) 0.0640(18) Uani 1 1 d . . . . .
H19 H 0.4453 0.2172 0.3109 0.077 Uiso 1 1 calc R U . . .
C20 C 0.8071(7) -0.1402(6) 0.3457(6) 0.123(4) Uani 1 1 d . . . . .
H20A H 0.7640 -0.1857 0.3260 0.185 Uiso 1 1 calc R U . . .
H20B H 0.8420 -0.1484 0.3829 0.185 Uiso 1 1 calc R U . . .
H20C H 0.8391 -0.1239 0.3204 0.185 Uiso 1 1 calc R U . . .
C21 C 0.1491(4) 0.4367(3) 0.3453(3) 0.0563(17) Uani 1 1 d . . . . .
C22 C 0.0764(4) 0.4588(3) 0.3297(3) 0.0556(16) Uani 1 1 d . . . . .
C23 C 0.0591(4) 0.4964(3) 0.2838(3) 0.0632(19) Uani 1 1 d . . . . .
H23 H 0.0106 0.5091 0.2731 0.076 Uiso 1 1 calc R U . . .
C24 C 0.1123(4) 0.5164(4) 0.2524(3) 0.066(2) Uani 1 1 d . . . . .
H24 H 0.1008 0.5437 0.2211 0.079 Uiso 1 1 calc R U . . .
C25 C 0.1809(4) 0.4963(3) 0.2672(3) 0.0601(17) Uani 1 1 d . . . . .
H25 H 0.2170 0.5100 0.2458 0.072 Uiso 1 1 calc R U . . .
C26 C 0.1996(4) 0.4559(3) 0.3133(3) 0.0556(17) Uani 1 1 d . . . . .
C27 C 0.2746(4) 0.4378(4) 0.3251(3) 0.0586(17) Uani 1 1 d . . . . .
H27 H 0.3096 0.4591 0.3044 0.070 Uiso 1 1 calc R U . . .
C28 C 0.3715(4) 0.3847(3) 0.3695(3) 0.0543(16) Uani 1 1 d . . . . .
C29 C 0.4811(4) 0.3816(4) 0.3608(3) 0.0594(17) Uani 1 1 d . . . . .
H29 H 0.5260 0.3876 0.3477 0.071 Uiso 1 1 calc R U . . .
C30 C -0.0482(5) 0.4478(5) 0.3435(5) 0.094(3) Uani 1 1 d . . . . .
H30A H -0.0416 0.5000 0.3454 0.142 Uiso 1 1 calc R U . . .
H30B H -0.0792 0.4271 0.3685 0.142 Uiso 1 1 calc R U . . .
H30C H -0.0771 0.4236 0.3028 0.142 Uiso 1 1 calc R U . . .
C31 C 0.9217(8) 0.3652(6) 1.0090(5) 0.109(4) Uani 1 1 d . . . . .
C32 C 0.9326(10) 0.4002(7) 1.0643(5) 0.129(5) Uani 1 1 d . . . . .
C33 C 1.0011(10) 0.4514(8) 1.0967(6) 0.146(5) Uani 1 1 d . U . . .
H33 H 1.0045 0.4757 1.1330 0.176 Uiso 1 1 calc R U . . .
C34 C 1.0675(9) 0.4693(8) 1.0778(6) 0.147(5) Uani 1 1 d . U . . .
H34 H 1.1175 0.5023 1.1028 0.177 Uiso 1 1 calc R U . . .
C35 C 1.0609(9) 0.4392(7) 1.0225(5) 0.154(6) Uani 1 1 d . . . . .
H35 H 1.1048 0.4523 1.0080 0.185 Uiso 1 1 calc R U . . .
C36 C 0.9852(8) 0.3877(6) 0.9883(5) 0.119(4) Uani 1 1 d . . . . .
C37 C 0.9806(6) 0.3680(6) 0.9271(4) 0.114(4) Uani 1 1 d . . . . .
H37 H 1.0257 0.3911 0.9159 0.137 Uiso 1 1 calc R U . . .
C38 C 0.9179(5) 0.3149(4) 0.8298(4) 0.074(2) Uani 1 1 d . . . . .
C39 C 0.9477(5) 0.3208(4) 0.7541(4) 0.077(2) Uani 1 1 d . . . . .
H39 H 0.9777 0.3305 0.7281 0.092 Uiso 1 1 calc R U . . .
C40 C 0.8637(10) 0.4194(8) 1.1330(5) 0.174(7) Uani 1 1 d . . . . .
H40A H 0.8963 0.4703 1.1376 0.261 Uiso 1 1 calc R U . . .
H40B H 0.8859 0.3983 1.1678 0.261 Uiso 1 1 calc R U . . .
H40C H 0.8079 0.4169 1.1283 0.261 Uiso 1 1 calc R U . . .
C41 C 0.0716(5) 0.2781(4) 0.2844(4) 0.070(2) Uani 1 1 d . . . . .
C42 C 0.0516(6) 0.2889(5) 0.2250(5) 0.093(3) Uani 1 1 d . . . . .
C43 C -0.0243(7) 0.2889(6) 0.1927(5) 0.117(4) Uani 1 1 d . . . . .
H43 H -0.0355 0.2976 0.1531 0.141 Uiso 1 1 calc R U . . .
C44 C -0.0844(7) 0.2764(7) 0.2170(7) 0.125(5) Uani 1 1 d . . . . .
H44 H -0.1374 0.2752 0.1942 0.150 Uiso 1 1 calc R U . . .
C45 C -0.0672(5) 0.2659(5) 0.2740(6) 0.108(4) Uani 1 1 d . . . . .
H45 H -0.1090 0.2584 0.2905 0.129 Uiso 1 1 calc R U . . .
C46 C 0.0094(4) 0.2655(4) 0.3097(5) 0.077(2) Uani 1 1 d . . . . .
C47 C 0.0227(5) 0.2549(4) 0.3691(5) 0.078(2) Uani 1 1 d . . . . .
H47 H -0.0236 0.2431 0.3810 0.093 Uiso 1 1 calc R U . . .
C48 C 0.1088(9) 0.3386(8) 0.1547(6) 0.154(5) Uani 1 1 d . . . . .
H48A H 0.1621 0.3575 0.1505 0.231 Uiso 1 1 calc R U . . .
H48B H 0.0889 0.3792 0.1614 0.231 Uiso 1 1 calc R U . . .
H48C H 0.0712 0.3060 0.1187 0.231 Uiso 1 1 calc R U . . .
C49 C 0.9262(7) 0.1827(5) 1.0110(4) 0.098(3) Uani 1 1 d . . . . .
C50 C 1.0045(8) 0.1807(7) 1.0446(5) 0.115(4) Uani 1 1 d . . . . .
C51 C 1.0216(10) 0.1529(8) 1.0942(5) 0.141(5) Uani 1 1 d . . . . .
H51 H 1.0750 0.1532 1.1150 0.169 Uiso 1 1 calc R U . . .
C52 C 0.9557(12) 0.1223(9) 1.1152(6) 0.162(6) Uani 1 1 d . . . . .
H52 H 0.9660 0.1016 1.1504 0.194 Uiso 1 1 calc R U . . .
C53 C 0.8788(10) 0.1221(8) 1.0857(6) 0.151(5) Uani 1 1 d . . . . .
H53 H 0.8361 0.1021 1.1003 0.181 Uiso 1 1 calc R U . . .
C54 C 0.8647(8) 0.1518(7) 1.0343(5) 0.110(3) Uani 1 1 d . . . . .
C55 C 0.7794(9) 0.1475(8) 1.0074(6) 0.145(5) Uani 1 1 d . . . . .
H55 H 0.7433 0.1232 1.0261 0.174 Uiso 1 1 calc R U . . .
C56 C 1.1483(9) 0.2191(10) 1.0481(7) 0.200(7) Uani 1 1 d D U . . .
H56A H 1.1641 0.2371 1.0901 0.301 Uiso 1 1 calc R U . . .
H56B H 1.1811 0.2537 1.0304 0.301 Uiso 1 1 calc R U . . .
H56C H 1.1568 0.1717 1.0433 0.301 Uiso 1 1 calc R U . . .
C57 C 0.8318(4) 0.3459(4) 0.4601(3) 0.0611(18) Uani 1 1 d . . . . .
H57A H 0.8842 0.3848 0.4702 0.073 Uiso 1 1 calc R U . . .
H57B H 0.7947 0.3541 0.4233 0.073 Uiso 1 1 calc R U . . .
C58 C 0.8442(4) 0.2731(4) 0.4501(4) 0.0629(18) Uani 1 1 d . . . . .
H58A H 0.8624 0.2699 0.4158 0.075 Uiso 1 1 calc R U . . .
H58B H 0.8857 0.2664 0.4850 0.075 Uiso 1 1 calc R U . . .
C59 C 0.8606(4) 0.3663(4) 0.5650(3) 0.0657(19) Uani 1 1 d . . . . .
H59A H 0.8954 0.4173 0.5714 0.079 Uiso 1 1 calc R U . . .
H59B H 0.8948 0.3344 0.5664 0.079 Uiso 1 1 calc R U . . .
C60 C 0.8253(4) 0.3552(4) 0.6138(3) 0.067(2) Uani 1 1 d . . . . .
H60A H 0.8686 0.3580 0.6513 0.080 Uiso 1 1 calc R U . . .
H60B H 0.8014 0.3942 0.6186 0.080 Uiso 1 1 calc R U . . .
C61 C 0.7560(4) 0.4057(3) 0.4996(4) 0.0641(19) Uani 1 1 d . . . . .
H61A H 0.7835 0.4455 0.4821 0.077 Uiso 1 1 calc R U . . .
H61B H 0.7579 0.4266 0.5384 0.077 Uiso 1 1 calc R U . . .
C62 C 0.6687(4) 0.3718(3) 0.4600(3) 0.0601(18) Uani 1 1 d . . . . .
H62A H 0.6396 0.4084 0.4565 0.072 Uiso 1 1 calc R U . . .
H62B H 0.6662 0.3535 0.4203 0.072 Uiso 1 1 calc R U . . .
C63 C 0.5063(4) 0.4010(4) 0.5933(3) 0.067(2) Uani 1 1 d . . . . .
H63A H 0.5335 0.4527 0.6110 0.081 Uiso 1 1 calc R U . . .
H63B H 0.5159 0.3711 0.6251 0.081 Uiso 1 1 calc R U . . .
C64 C 0.5421(4) 0.3822(3) 0.5498(3) 0.0588(17) Uani 1 1 d . . . . .
H64A H 0.5406 0.4168 0.5211 0.071 Uiso 1 1 calc R U . . .
H64B H 0.5991 0.3851 0.5699 0.071 Uiso 1 1 calc R U . . .
C65 C 0.3801(5) 0.3879(4) 0.6126(4) 0.076(2) Uani 1 1 d . . . . .
H65A H 0.4213 0.4166 0.6498 0.091 Uiso 1 1 calc R U . . .
H65B H 0.3365 0.4106 0.6010 0.091 Uiso 1 1 calc R U . . .
C66 C 0.3473(6) 0.3142(5) 0.6219(4) 0.086(2) Uani 1 1 d . . . . .
H66A H 0.3176 0.3142 0.6498 0.104 Uiso 1 1 calc R U . . .
H66B H 0.3919 0.2941 0.6393 0.104 Uiso 1 1 calc R U . . .
C67 C 0.4033(4) 0.4473(3) 0.5304(3) 0.0614(18) Uani 1 1 d . . . . .
H67A H 0.4340 0.4513 0.5028 0.074 Uiso 1 1 calc R U . . .
H67B H 0.4231 0.4945 0.5566 0.074 Uiso 1 1 calc R U . . .
C68 C 0.3130(4) 0.4306(4) 0.4954(3) 0.0643(19) Uani 1 1 d . . . . .
H68A H 0.2846 0.4427 0.5216 0.077 Uiso 1 1 calc R U . . .
H68B H 0.3061 0.4606 0.4634 0.077 Uiso 1 1 calc R U . . .
C69 C 0.3353(6) 0.0940(4) 0.4532(4) 0.085(3) Uani 1 1 d . . . . .
H69A H 0.3746 0.0865 0.4891 0.102 Uiso 1 1 calc R U . . .
H69B H 0.3006 0.0453 0.4310 0.102 Uiso 1 1 calc R U . . .
C70 C 0.3797(4) 0.1318(4) 0.4172(4) 0.067(2) Uani 1 1 d . . . . .
H70A H 0.4253 0.1129 0.4191 0.081 Uiso 1 1 calc R U . . .
H70B H 0.3436 0.1219 0.3757 0.081 Uiso 1 1 calc R U . . .
C71 C 0.2790(5) 0.1110(4) 0.5294(4) 0.083(2) Uani 1 1 d . . . . .
H71A H 0.2613 0.0573 0.5261 0.100 Uiso 1 1 calc R U . . .
H71B H 0.2380 0.1288 0.5391 0.100 Uiso 1 1 calc R U . . .
C72 C 0.3617(5) 0.1429(4) 0.5803(5) 0.089(3) Uani 1 1 d . . . . .
H72A H 0.3522 0.1544 0.6173 0.107 Uiso 1 1 calc R U . . .
H72B H 0.3907 0.1062 0.5859 0.107 Uiso 1 1 calc R U . . .
C73 C 0.2033(6) 0.1182(4) 0.4309(5) 0.097(3) Uani 1 1 d . . . . .
H73A H 0.1688 0.1281 0.4528 0.117 Uiso 1 1 calc R U . . .
H73B H 0.1811 0.0661 0.4135 0.117 Uiso 1 1 calc R U . . .
C74 C 0.1986(6) 0.1646(4) 0.3808(4) 0.100(3) Uani 1 1 d . . . . .
H74A H 0.2235 0.1487 0.3535 0.120 Uiso 1 1 calc R U . . .
H74B H 0.1417 0.1595 0.3584 0.120 Uiso 1 1 calc R U . . .
C75 C 0.6129(5) 0.3150(5) 0.7093(3) 0.075(2) Uani 1 1 d . . . . .
H75A H 0.6049 0.3636 0.7101 0.090 Uiso 1 1 calc R U . . .
H75B H 0.5606 0.2789 0.6856 0.090 Uiso 1 1 calc R U . . .
C76 C 0.6738(4) 0.3145(4) 0.6800(3) 0.0610(17) Uani 1 1 d . . . . .
H76A H 0.6494 0.3125 0.6371 0.073 Uiso 1 1 calc R U . . .
H76B H 0.7205 0.3594 0.6954 0.073 Uiso 1 1 calc R U . . .
C77 C 0.7060(5) 0.3618(4) 0.8092(4) 0.082(2) Uani 1 1 d . . . . .
H77A H 0.7494 0.3748 0.7918 0.098 Uiso 1 1 calc R U . . .
H77B H 0.6874 0.4047 0.8127 0.098 Uiso 1 1 calc R U . . .
C78 C 0.7385(6) 0.3422(5) 0.8689(4) 0.086(3) Uani 1 1 d . . . . .
H78A H 0.7922 0.3777 0.8907 0.103 Uiso 1 1 calc R U . . .
H78B H 0.7019 0.3442 0.8913 0.103 Uiso 1 1 calc R U . . .
C79 C 0.5667(5) 0.2809(6) 0.7909(4) 0.092(3) Uani 1 1 d . . . . .
H79A H 0.5263 0.3038 0.7697 0.110 Uiso 1 1 calc R U . . .
H79B H 0.5857 0.3003 0.8333 0.110 Uiso 1 1 calc R U . . .
C80 C 0.5287(5) 0.2002(5) 0.7818(5) 0.093(3) Uani 1 1 d . . . . .
H80A H 0.4845 0.1885 0.7985 0.112 Uiso 1 1 calc R U . . .
H80B H 0.5051 0.1814 0.7391 0.112 Uiso 1 1 calc R U . . .
C81 C 0.7077(6) 0.0269(4) 0.7311(4) 0.082(2) Uani 1 1 d . . . . .
H81A H 0.6749 -0.0240 0.7135 0.099 Uiso 1 1 calc R U . . .
H81B H 0.7611 0.0261 0.7571 0.099 Uiso 1 1 calc R U . . .
C82 C 0.7195(6) 0.0698(4) 0.6822(3) 0.082(2) Uani 1 1 d . . . . .
H82A H 0.7542 0.0527 0.6640 0.098 Uiso 1 1 calc R U . . .
H82B H 0.6668 0.0631 0.6514 0.098 Uiso 1 1 calc R U . . .
C83 C 0.5795(6) 0.0243(4) 0.7444(4) 0.094(3) Uani 1 1 d . . . . .
H83A H 0.5566 0.0368 0.7741 0.113 Uiso 1 1 calc R U . . .
H83B H 0.5655 -0.0293 0.7368 0.113 Uiso 1 1 calc R U . . .
C84 C 0.5417(6) 0.0521(5) 0.6865(4) 0.094(3) Uani 1 1 d . . . . .
H84A H 0.5486 0.0263 0.6530 0.113 Uiso 1 1 calc R U . . .
H84B H 0.4832 0.0431 0.6786 0.113 Uiso 1 1 calc R U . . .
C85 C 0.6947(6) 0.0417(4) 0.8299(4) 0.099(3) Uani 1 1 d . . . . .
H85A H 0.6907 -0.0104 0.8301 0.119 Uiso 1 1 calc R U . . .
H85B H 0.6598 0.0532 0.8507 0.119 Uiso 1 1 calc R U . . .
C86 C 0.7842(6) 0.0901(5) 0.8614(4) 0.096(3) Uani 1 1 d . . . . .
H86A H 0.8011 0.0862 0.9038 0.116 Uiso 1 1 calc R U . . .
H86B H 0.8204 0.0739 0.8443 0.116 Uiso 1 1 calc R U . . .
C87 C 0.6086(4) 0.0454(3) 0.4526(3) 0.0617(18) Uani 1 1 d . . . . .
H87A H 0.5620 0.0596 0.4299 0.093 Uiso 1 1 calc R U . . .
H87B H 0.6038 0.0349 0.4907 0.093 Uiso 1 1 calc R U . . .
H87C H 0.6103 0.0019 0.4310 0.093 Uiso 1 1 calc R U . . .
C88 C 0.0534(5) 0.4148(6) 0.4938(5) 0.105(3) Uani 1 1 d . . . . .
H88A H 0.0539 0.4206 0.5344 0.158 Uiso 1 1 calc R U . . .
H88B H 0.0111 0.3701 0.4716 0.158 Uiso 1 1 calc R U . . .
H88C H 0.0427 0.4566 0.4755 0.158 Uiso 1 1 calc R U . . .
C89 C 0.7311(7) 0.2607(7) 0.2843(7) 0.157(5) Uani 1 1 d D U . . .
H89A H 0.7862 0.2941 0.3024 0.235 Uiso 1 1 calc R U . . .
H89B H 0.7073 0.2478 0.3149 0.235 Uiso 1 1 calc R U . . .
H89C H 0.6984 0.2844 0.2565 0.235 Uiso 1 1 calc R U . . .
C90 C 0.0789(8) 0.2392(8) 0.5365(8) 0.167(6) Uani 1 1 d . . . . .
H90A H 0.0660 0.2320 0.5725 0.251 Uiso 1 1 calc R U . . .
H90B H 0.0841 0.1941 0.5200 0.251 Uiso 1 1 calc R U . . .
H90C H 0.0357 0.2521 0.5078 0.251 Uiso 1 1 calc R U . . .
Dy1 Dy 0.69913(2) 0.21974(2) 0.50337(2) 0.04948(10) Uani 1 1 d . . . . .
Dy2 Dy 0.35578(2) 0.27125(2) 0.48903(2) 0.05267(10) Uani 1 1 d . . . . .
Dy3 Dy 0.70394(2) 0.19606(2) 0.77354(2) 0.06388(12) Uani 1 1 d . . . . .
Mn1 Mn 0.74543(6) 0.11645(5) 0.41275(5) 0.0555(3) Uani 1 1 d . . . . .
Mn2 Mn 0.52029(5) 0.26547(5) 0.45810(4) 0.0495(2) Uani 1 1 d . . . . .
Mn3 Mn 0.20478(6) 0.31994(5) 0.39336(5) 0.0543(2) Uani 1 1 d . . . . .
Mn4 Mn 0.76468(6) 0.21904(5) 0.65584(5) 0.0578(3) Uani 1 1 d . . . . .
Mn5 Mn 0.82758(8) 0.24186(7) 0.91700(5) 0.0847(4) Uani 1 1 d . . . . .
N1 N 0.8548(3) 0.1181(3) 0.4899(3) 0.0642(15) Uani 1 1 d . . . . .
N2 N 0.8151(3) 0.1739(3) 0.5606(3) 0.0601(14) Uani 1 1 d . . . . .
N3 N 0.8322(3) 0.1770(3) 0.6198(3) 0.0659(16) Uani 1 1 d . . . . .
N4 N 0.9030(4) 0.1114(4) 0.5949(3) 0.089(2) Uani 1 1 d . . . . .
N5 N 0.6346(4) 0.1171(3) 0.3378(3) 0.0635(15) Uani 1 1 d . . . . .
N6 N 0.5973(3) 0.1935(3) 0.3961(2) 0.0529(13) Uani 1 1 d . . . . .
N7 N 0.5350(3) 0.2213(3) 0.3866(2) 0.0523(13) Uani 1 1 d . . . . .
N8 N 0.5215(3) 0.1654(3) 0.2996(3) 0.0608(14) Uani 1 1 d . . . . .
N9 N 0.2970(3) 0.3954(3) 0.3609(2) 0.0526(13) Uani 1 1 d . . . . .
N10 N 0.4009(3) 0.3484(3) 0.4113(2) 0.0501(12) Uani 1 1 d . . . . .
N11 N 0.4732(3) 0.3465(3) 0.4059(3) 0.0558(14) Uani 1 1 d . . . . .
N12 N 0.4195(3) 0.4076(3) 0.3359(3) 0.0573(14) Uani 1 1 d . . . . .
N13 N 0.9183(4) 0.3210(4) 0.8876(3) 0.084(2) Uani 1 1 d . . . . .
N14 N 0.8485(4) 0.2789(3) 0.7863(3) 0.0697(16) Uani 1 1 d . . . . .
N15 N 0.8688(3) 0.2842(3) 0.7363(3) 0.0683(16) Uani 1 1 d . . . . .
N16 N 0.9801(4) 0.3424(4) 0.8121(4) 0.090(2) Uani 1 1 d . . . . .
N17 N 0.7984(3) 0.3503(3) 0.5072(3) 0.0565(14) Uani 1 1 d . . . . .
N18 N 0.4173(3) 0.3886(3) 0.5663(3) 0.0605(14) Uani 1 1 d . . . . .
N19 N 0.2833(4) 0.1317(3) 0.4711(3) 0.0705(17) Uani 1 1 d . . . . .
N20 N 0.6359(4) 0.2987(3) 0.7689(3) 0.0711(17) Uani 1 1 d . . . . .
N21 N 0.6677(4) 0.0565(3) 0.7675(3) 0.081(2) Uani 1 1 d . . . . .
N22 N 0.5844(3) 0.1663(3) 0.5582(3) 0.0607(12) Uani 1 1 d . U . . .
O1 O 0.8190(3) 0.1378(2) 0.3698(2) 0.0655(13) Uani 1 1 d . . . . .
O2 O 0.8341(4) 0.0999(3) 0.2718(3) 0.0893(17) Uani 1 1 d . . . . .
O3 O 0.7143(3) 0.0166(2) 0.3824(2) 0.0643(12) Uani 1 1 d . . . . .
O4 O 0.7717(4) -0.0849(3) 0.3574(3) 0.0940(18) Uani 1 1 d . . . . .
O5 O 0.1629(3) 0.4014(2) 0.3913(2) 0.0592(11) Uani 1 1 d . . . . .
O6 O 0.0295(3) 0.4372(3) 0.3637(2) 0.0705(14) Uani 1 1 d . . . . .
O7 O 0.8508(4) 0.3189(4) 0.9784(3) 0.107(2) Uani 1 1 d . . . . .
O8 O 0.8652(7) 0.3788(5) 1.0814(3) 0.147(3) Uani 1 1 d . . . . .
O9 O 0.1459(3) 0.2794(2) 0.3132(2) 0.0649(12) Uani 1 1 d . . . . .
O10 O 0.0873(3) 0.2592(3) 0.4069(3) 0.0804(15) Uani 1 1 d . . . . .
O11 O 0.1154(4) 0.2991(4) 0.2039(3) 0.107(2) Uani 1 1 d . . . . .
O12 O 0.9130(4) 0.2067(4) 0.9618(3) 0.107(2) Uani 1 1 d . . . . .
O13 O 0.7488(5) 0.1735(4) 0.9609(4) 0.131(3) Uani 1 1 d . . . . .
O14 O 1.0621(6) 0.2115(5) 1.0190(4) 0.147(3) Uani 1 1 d D . . . .
O15 O 0.7693(2) 0.2190(2) 0.4397(2) 0.0552(11) Uani 1 1 d . . . . .
O16 O 0.7644(2) 0.2857(2) 0.6006(2) 0.0564(11) Uani 1 1 d . . . . .
O17 O 0.6324(2) 0.3128(2) 0.4863(2) 0.0507(10) Uani 1 1 d . . . . .
O18 O 0.4968(2) 0.3105(2) 0.52046(19) 0.0523(10) Uani 1 1 d . . . . .
O19 O 0.2916(3) 0.2672(3) 0.5655(3) 0.0794(16) Uani 1 1 d . . . . .
H19A H 0.2653 0.2967 0.5537 0.095 Uiso 1 1 d R U . . .
O20 O 0.2794(3) 0.3551(2) 0.4712(2) 0.0591(11) Uani 1 1 d . . . . .
O21 O 0.4097(2) 0.2074(2) 0.4364(2) 0.0526(10) Uani 1 1 d . . . . .
O22 O 0.4100(3) 0.2069(2) 0.5676(2) 0.0591(11) Uani 1 1 d . . . . .
H22A H 0.4521 0.1994 0.5642 0.071 Uiso 1 1 d R U . . .
O23 O 0.2410(3) 0.2373(2) 0.4072(2) 0.0635(12) Uani 1 1 d . . . . .
O24 O 0.6995(3) 0.2529(2) 0.6918(2) 0.0568(11) Uani 1 1 d . . . . .
O25 O 0.7454(3) 0.2723(3) 0.8637(2) 0.0742(14) Uani 1 1 d . . . . .
O26 O 0.5868(3) 0.1656(3) 0.8092(3) 0.0893(17) Uani 1 1 d . . . . .
H26A H 0.6079 0.1947 0.8415 0.107 Uiso 1 1 d R U . . .
O27 O 0.7575(3) 0.1459(2) 0.7075(2) 0.0695(13) Uani 1 1 d . . . . .
O28 O 0.5820(3) 0.1283(2) 0.6939(2) 0.0717(14) Uani 1 1 d . . . . .
H28A H 0.5831 0.1424 0.6614 0.086 Uiso 1 1 d R U . . .
O29 O 0.7884(3) 0.1628(3) 0.8534(2) 0.0846(16) Uani 1 1 d . . . . .
O30 O 0.5651(2) 0.1826(2) 0.50553(19) 0.0489(9) Uani 1 1 d . U . . .
O31 O 0.6560(2) 0.1575(2) 0.57774(19) 0.0534(10) Uani 1 1 d . U . . .
O32 O 0.5381(2) 0.1593(2) 0.5880(2) 0.0566(11) Uani 1 1 d . U . . .
O33 O 0.6798(2) 0.1025(2) 0.4615(2) 0.0528(10) Uani 1 1 d . . . . .
O34 O 0.1273(3) 0.4109(3) 0.4937(3) 0.0874(16) Uani 1 1 d . . . . .
H34A H 0.1377 0.4081 0.4619 0.105 Uiso 1 1 d R U . . .
O35 O 0.7333(5) 0.1974(5) 0.2544(5) 0.170(4) Uani 1 1 d D . . . .
H35A H 0.7554 0.1741 0.2797 0.204 Uiso 1 1 d R U . . .
O36 O 0.1526(4) 0.2959(4) 0.5495(4) 0.118(2) Uani 1 1 d . . . . .
H36 H 0.1420 0.3302 0.5313 0.142 Uiso 1 1 d R U . . .
O37 O 0.7021(6) 0.3008(6) 0.0032(4) 0.179(4) Uani 1 1 d . . . . .
H37A H 0.7294 0.2946 -0.0183 0.215 Uiso 1 1 d R U . . .
H37B H 0.7350 0.3277 0.0350 0.215 Uiso 1 1 d R U . . .
O38 O 0.0148(6) 0.1972(5) 0.8922(4) 0.175(4) Uani 1 1 d . . . . .
H38B H -0.0289 0.1991 0.8968 0.210 Uiso 1 1 d R U . . .
H38A H 0.0490 0.2011 0.9262 0.210 Uiso 1 1 d R U . . .
O39 O 0.9152(4) 0.1379(4) 0.7810(3) 0.121(2) Uani 1 1 d . . . . .
H39A H 0.8700 0.1410 0.7596 0.145 Uiso 1 1 d R U . . .

loop_
_atom_site_aniso_label
_atom_site_aniso_U_11
_atom_site_aniso_U_22
_atom_site_aniso_U_33
_atom_site_aniso_U_23
_atom_site_aniso_U_13
_atom_site_aniso_U_12
C1 0.070(5) 0.061(5) 0.102(7) 0.008(4) 0.035(5) 0.021(4)
C2 0.097(6) 0.066(5) 0.096(6) 0.019(4) 0.049(5) 0.041(5)
C3 0.095(7) 0.084(6) 0.117(8) 0.027(6) 0.055(6) 0.036(5)
C4 0.090(6) 0.084(6) 0.143(9) 0.016(6) 0.067(7) 0.042(5)
C5 0.090(6) 0.092(6) 0.116(7) 0.012(5) 0.054(6) 0.050(5)
C6 0.062(5) 0.072(5) 0.122(8) 0.013(5) 0.037(5) 0.032(4)
C7 0.067(5) 0.078(5) 0.099(6) 0.015(5) 0.033(5) 0.039(4)
C8 0.054(4) 0.067(4) 0.076(5) 0.008(4) 0.018(4) 0.028(4)
C9 0.087(6) 0.112(7) 0.078(6) 0.015(5) 0.017(5) 0.070(6)
C10 0.135(9) 0.147(10) 0.098(8) 0.028(7) 0.063(7) 0.070(8)
C11 0.081(5) 0.057(4) 0.096(6) 0.017(4) 0.053(5) 0.023(4)
C12 0.114(7) 0.051(4) 0.112(7) 0.023(5) 0.074(6) 0.033(5)
C13 0.118(8) 0.080(6) 0.121(8) 0.015(6) 0.080(7) 0.037(6)
C14 0.111(7) 0.079(6) 0.101(7) -0.004(5) 0.054(6) 0.027(6)
C15 0.107(7) 0.073(5) 0.084(6) 0.005(5) 0.046(5) 0.021(5)
C16 0.080(5) 0.054(4) 0.084(6) 0.007(4) 0.035(4) 0.019(4)
C17 0.071(5) 0.065(5) 0.093(6) 0.014(4) 0.036(5) 0.023(4)
C18 0.053(4) 0.040(3) 0.075(5) 0.013(3) 0.020(4) 0.012(3)
C19 0.047(4) 0.059(4) 0.076(5) 0.012(4) 0.010(4) 0.015(3)
C20 0.144(9) 0.097(7) 0.185(11) 0.019(7) 0.099(9) 0.077(7)
C21 0.040(3) 0.042(3) 0.071(5) 0.000(3) 0.003(3) 0.008(3)
C22 0.049(4) 0.037(3) 0.071(4) 0.002(3) 0.009(3) 0.011(3)
C23 0.047(4) 0.041(3) 0.081(5) -0.008(3) -0.004(4) 0.012(3)
C24 0.064(5) 0.047(4) 0.067(5) -0.004(3) -0.007(4) 0.024(3)
C25 0.053(4) 0.046(4) 0.067(4) 0.002(3) 0.008(3) 0.010(3)
C26 0.043(4) 0.043(3) 0.069(4) 0.007(3) 0.003(3) 0.012(3)
C27 0.049(4) 0.051(4) 0.068(4) 0.008(3) 0.013(3) 0.013(3)
C28 0.045(4) 0.040(3) 0.074(5) 0.006(3) 0.017(3) 0.011(3)
C29 0.050(4) 0.054(4) 0.083(5) 0.017(4) 0.029(4) 0.021(3)
C30 0.049(4) 0.088(6) 0.147(9) 0.028(6) 0.025(5) 0.030(4)
C31 0.119(9) 0.090(7) 0.072(7) 0.002(6) -0.014(6) 0.015(7)
C32 0.150(12) 0.102(9) 0.078(8) -0.009(6) -0.020(8) 0.022(9)
C33 0.159(8) 0.139(8) 0.106(7) 0.010(6) 0.018(7) 0.024(7)
C34 0.150(8) 0.133(8) 0.097(7) 0.001(6) -0.007(6) 0.006(7)
C35 0.163(12) 0.124(10) 0.094(8) 0.002(7) -0.006(8) -0.022(9)
C36 0.114(9) 0.087(7) 0.076(7) -0.007(5) -0.042(6) -0.007(6)
C37 0.098(7) 0.105(7) 0.080(7) 0.006(6) -0.022(5) 0.000(6)
C38 0.057(5) 0.063(5) 0.075(6) 0.004(4) -0.007(4) 0.010(4)
C39 0.052(4) 0.076(5) 0.091(6) 0.007(5) 0.010(4) 0.017(4)
C40 0.265(18) 0.154(12) 0.083(8) -0.022(8) 0.009(10) 0.098(12)
C41 0.059(5) 0.049(4) 0.083(6) -0.003(4) 0.007(4) 0.011(3)
C42 0.085(7) 0.073(6) 0.094(7) -0.006(5) 0.005(6) 0.015(5)
C43 0.097(8) 0.106(8) 0.111(8) 0.007(6) -0.022(7) 0.038(7)
C44 0.059(6) 0.117(9) 0.154(12) -0.003(8) -0.022(7) 0.027(6)
C45 0.051(5) 0.073(6) 0.170(11) -0.004(7) 0.011(6) 0.010(4)
C46 0.041(4) 0.046(4) 0.126(8) 0.000(4) 0.011(5) 0.007(3)
C47 0.059(5) 0.049(4) 0.129(8) 0.002(5) 0.044(5) 0.009(4)
C48 0.189(14) 0.151(12) 0.116(10) 0.047(9) 0.032(9) 0.063(10)
C49 0.114(8) 0.091(7) 0.074(6) 0.012(5) 0.003(6) 0.041(6)
C50 0.112(9) 0.122(9) 0.095(8) 0.022(7) 0.009(7) 0.041(7)
C51 0.166(13) 0.185(14) 0.084(8) 0.040(8) 0.014(8) 0.103(11)
C52 0.220(18) 0.197(16) 0.115(11) 0.065(10) 0.059(12) 0.128(14)
C53 0.180(14) 0.183(14) 0.118(10) 0.072(10) 0.043(10) 0.099(11)
C54 0.118(9) 0.132(9) 0.076(7) 0.020(6) 0.015(7) 0.052(8)
C55 0.159(13) 0.154(12) 0.109(10) 0.016(9) 0.036(9) 0.042(10)
C56 0.162(12) 0.241(15) 0.181(13) 0.003(11) -0.003(10) 0.109(11)
C57 0.048(4) 0.047(4) 0.092(5) 0.008(3) 0.029(4) 0.014(3)
C58 0.049(4) 0.052(4) 0.096(6) 0.010(4) 0.037(4) 0.014(3)
C59 0.047(4) 0.048(4) 0.092(6) 0.002(4) 0.017(4) 0.007(3)
C60 0.056(4) 0.041(4) 0.084(5) 0.004(3) 0.009(4) 0.001(3)
C61 0.056(4) 0.039(3) 0.105(6) 0.010(4) 0.034(4) 0.018(3)
C62 0.043(4) 0.041(3) 0.099(5) 0.015(3) 0.023(4) 0.016(3)
C63 0.058(4) 0.060(4) 0.075(5) 0.001(4) 0.003(4) 0.029(4)
C64 0.044(4) 0.045(4) 0.086(5) 0.003(3) 0.020(3) 0.016(3)
C65 0.082(5) 0.071(5) 0.080(5) 0.014(4) 0.027(4) 0.031(4)
C66 0.094(6) 0.101(7) 0.076(6) 0.013(5) 0.030(5) 0.047(6)
C67 0.058(4) 0.047(4) 0.077(5) 0.005(3) 0.012(4) 0.025(3)
C68 0.064(4) 0.049(4) 0.082(5) 0.002(3) 0.018(4) 0.028(3)
C69 0.103(6) 0.045(4) 0.130(8) 0.022(4) 0.062(6) 0.031(4)
C70 0.054(4) 0.051(4) 0.085(5) -0.011(4) 0.025(4) 0.001(3)
C71 0.073(5) 0.067(5) 0.127(8) 0.040(5) 0.054(5) 0.022(4)
C72 0.062(5) 0.065(5) 0.140(8) 0.038(5) 0.035(5) 0.016(4)
C73 0.084(6) 0.052(5) 0.129(8) 0.015(5) 0.017(6) 0.000(4)
C74 0.107(7) 0.043(4) 0.106(7) -0.003(4) -0.015(6) 0.017(4)
C75 0.080(5) 0.081(5) 0.070(5) 0.020(4) 0.019(4) 0.040(4)
C76 0.063(4) 0.050(4) 0.073(5) 0.012(3) 0.021(4) 0.024(3)
C77 0.090(6) 0.057(4) 0.078(6) -0.004(4) 0.011(5) 0.014(4)
C78 0.099(6) 0.080(6) 0.062(5) -0.004(4) 0.001(4) 0.035(5)
C79 0.077(6) 0.114(8) 0.092(6) 0.016(6) 0.033(5) 0.037(6)
C80 0.062(5) 0.094(7) 0.111(7) 0.014(6) 0.033(5) 0.001(5)
C81 0.103(6) 0.042(4) 0.084(6) 0.007(4) 0.012(5) 0.017(4)
C82 0.115(7) 0.046(4) 0.068(5) 0.001(4) 0.006(5) 0.030(4)
C83 0.107(7) 0.053(5) 0.088(6) 0.012(4) 0.008(5) 0.001(5)
C84 0.095(6) 0.067(5) 0.079(6) 0.013(4) 0.004(5) -0.011(5)
C85 0.129(8) 0.059(5) 0.076(6) 0.024(4) 0.002(5) 0.013(5)
C86 0.129(8) 0.075(6) 0.061(5) 0.013(4) -0.002(5) 0.033(6)
C87 0.070(5) 0.035(3) 0.077(5) 0.003(3) 0.029(4) 0.009(3)
C88 0.074(6) 0.108(7) 0.163(10) 0.034(7) 0.064(6) 0.044(5)
C89 0.112(8) 0.113(9) 0.268(15) 0.027(9) 0.091(9) 0.041(7)
C90 0.129(11) 0.132(11) 0.255(19) 0.074(12) 0.080(12) 0.038(9)
Dy1 0.04116(17) 0.03639(16) 0.0691(2) 0.00421(14) 0.01575(15) 0.01330(13)
Dy2 0.04602(19) 0.04396(18) 0.0740(2) 0.01397(15) 0.02339(16) 0.01881(14)
Dy3 0.0635(2) 0.0503(2) 0.0591(2) 0.00456(16) 0.00290(17) 0.00928(17)
Mn1 0.0527(6) 0.0411(5) 0.0782(7) 0.0080(5) 0.0257(5) 0.0192(4)
Mn2 0.0400(5) 0.0391(5) 0.0697(6) 0.0081(4) 0.0180(4) 0.0132(4)
Mn3 0.0436(5) 0.0409(5) 0.0770(7) 0.0099(5) 0.0177(5) 0.0139(4)
Mn4 0.0529(6) 0.0470(5) 0.0663(6) 0.0018(5) 0.0094(5) 0.0174(5)
Mn5 0.0912(9) 0.0726(8) 0.0625(7) 0.0023(6) -0.0058(6) 0.0196(7)
N1 0.054(3) 0.067(4) 0.083(4) 0.013(3) 0.023(3) 0.036(3)
N2 0.048(3) 0.054(3) 0.076(4) 0.002(3) 0.016(3) 0.021(3)
N3 0.057(3) 0.068(4) 0.070(4) 0.006(3) 0.008(3) 0.031(3)
N4 0.085(5) 0.102(5) 0.089(5) 0.020(4) 0.011(4) 0.063(4)
N5 0.068(4) 0.053(3) 0.071(4) -0.001(3) 0.020(3) 0.028(3)
N6 0.049(3) 0.046(3) 0.065(4) 0.008(3) 0.018(3) 0.018(2)
N7 0.042(3) 0.048(3) 0.069(4) 0.010(3) 0.021(3) 0.014(2)
N8 0.059(3) 0.054(3) 0.063(4) 0.006(3) 0.012(3) 0.019(3)
N9 0.042(3) 0.042(3) 0.071(4) 0.012(3) 0.010(3) 0.018(2)
N10 0.043(3) 0.044(3) 0.068(3) 0.013(2) 0.018(3) 0.019(2)
N11 0.047(3) 0.047(3) 0.081(4) 0.014(3) 0.024(3) 0.024(2)
N12 0.047(3) 0.051(3) 0.074(4) 0.015(3) 0.021(3) 0.015(3)
N13 0.074(4) 0.074(4) 0.069(4) 0.002(3) -0.015(4) 0.014(4)
N14 0.062(4) 0.065(4) 0.064(4) 0.003(3) 0.002(3) 0.015(3)
N15 0.052(4) 0.062(4) 0.075(4) -0.003(3) 0.005(3) 0.015(3)
N16 0.060(4) 0.082(5) 0.097(6) 0.002(4) -0.009(4) 0.014(4)
N17 0.046(3) 0.039(3) 0.080(4) 0.001(3) 0.017(3) 0.014(2)
N18 0.057(3) 0.060(3) 0.072(4) 0.009(3) 0.023(3) 0.029(3)
N19 0.061(4) 0.049(3) 0.118(5) 0.029(3) 0.044(4) 0.023(3)
N20 0.070(4) 0.067(4) 0.068(4) 0.010(3) 0.012(3) 0.022(3)
N21 0.088(5) 0.055(4) 0.072(4) 0.009(3) 0.001(4) 0.009(3)
N22 0.055(3) 0.057(3) 0.066(3) 0.004(3) 0.015(2) 0.018(3)
O1 0.062(3) 0.050(3) 0.101(4) 0.014(2) 0.043(3) 0.025(2)
O2 0.110(5) 0.084(4) 0.102(5) 0.023(3) 0.065(4) 0.039(4)
O3 0.078(3) 0.046(2) 0.082(4) 0.013(2) 0.042(3) 0.023(2)
O4 0.114(5) 0.066(3) 0.132(5) 0.014(3) 0.071(4) 0.042(3)
O5 0.047(2) 0.049(2) 0.078(3) 0.011(2) 0.016(2) 0.016(2)
O6 0.047(3) 0.062(3) 0.103(4) 0.013(3) 0.021(3) 0.021(2)
O7 0.114(5) 0.094(4) 0.071(4) -0.012(3) -0.012(4) 0.023(4)
O8 0.199(10) 0.143(8) 0.074(5) -0.014(5) 0.001(6) 0.070(8)
O9 0.048(3) 0.054(3) 0.087(3) 0.005(2) 0.017(2) 0.016(2)
O10 0.061(3) 0.065(3) 0.115(5) 0.020(3) 0.032(3) 0.016(3)
O11 0.109(5) 0.130(6) 0.084(4) 0.020(4) 0.028(4) 0.045(4)
O12 0.115(5) 0.105(5) 0.072(4) 0.013(4) -0.004(4) 0.032(4)
O13 0.159(7) 0.116(6) 0.098(5) 0.023(4) 0.025(5) 0.033(5)
O14 0.114(6) 0.162(8) 0.148(8) 0.026(6) 0.011(6) 0.053(6)
O15 0.045(2) 0.041(2) 0.081(3) 0.004(2) 0.024(2) 0.0121(19)
O16 0.047(2) 0.041(2) 0.072(3) -0.002(2) 0.011(2) 0.0112(19)
O17 0.042(2) 0.032(2) 0.083(3) 0.014(2) 0.024(2) 0.0145(17)
O18 0.048(2) 0.037(2) 0.069(3) 0.006(2) 0.016(2) 0.0129(19)
O19 0.078(3) 0.065(3) 0.122(5) 0.037(3) 0.053(3) 0.037(3)
O20 0.057(3) 0.049(2) 0.077(3) 0.014(2) 0.021(2) 0.025(2)
O21 0.042(2) 0.043(2) 0.075(3) 0.006(2) 0.022(2) 0.0148(19)
O22 0.052(3) 0.043(2) 0.085(3) 0.017(2) 0.024(2) 0.016(2)
O23 0.048(3) 0.038(2) 0.095(4) 0.004(2) 0.015(2) 0.010(2)
O24 0.052(3) 0.042(2) 0.067(3) 0.004(2) 0.010(2) 0.011(2)
O25 0.079(3) 0.058(3) 0.067(3) 0.003(2) 0.010(3) 0.011(3)
O26 0.082(4) 0.076(4) 0.087(4) 0.011(3) 0.015(3) 0.004(3)
O27 0.075(3) 0.048(3) 0.073(3) 0.003(2) 0.005(3) 0.024(2)
O28 0.071(3) 0.049(3) 0.064(3) 0.010(2) 0.005(2) -0.009(2)
O29 0.101(4) 0.061(3) 0.066(3) 0.009(3) -0.005(3) 0.023(3)
O30 0.044(2) 0.035(2) 0.064(2) 0.0065(18) 0.013(2) 0.0133(17)
O31 0.048(2) 0.041(2) 0.064(3) 0.0022(19) 0.009(2) 0.0130(19)
O32 0.045(2) 0.051(2) 0.067(3) 0.007(2) 0.015(2) 0.010(2)
O33 0.045(2) 0.035(2) 0.080(3) 0.001(2) 0.025(2) 0.0124(18)
O34 0.074(4) 0.088(4) 0.115(5) 0.020(3) 0.041(3) 0.039(3)
O35 0.142(7) 0.130(7) 0.281(12) 0.064(8) 0.121(8) 0.048(6)
O36 0.089(5) 0.129(6) 0.181(7) 0.070(5) 0.073(5) 0.062(4)
O37 0.199(10) 0.213(10) 0.114(6) -0.025(6) 0.036(6) 0.076(8)
O38 0.221(10) 0.207(10) 0.122(7) 0.033(6) 0.020(6) 0.147(9)
O39 0.124(5) 0.121(5) 0.116(5) 0.012(4) 0.007(4) 0.074(5)

loop_
_atom_type_symbol
_atom_type_description
_atom_type_scat_dispersion_real
_atom_type_scat_dispersion_imag
_atom_type_scat_source
C C 0.0137 0.0067 'International Tables Vol C Tables 4.2.6.8 and 6.1.1.4'
H H 0.0000 0.0000 'International Tables Vol C Tables 4.2.6.8 and 6.1.1.4'
Dy Dy -5.9987 12.4498 'International Tables Vol C Tables 4.2.6.8 and 6.1.1.4'
Mn Mn -0.0162 2.2332 'International Tables Vol C Tables 4.2.6.8 and 6.1.1.4'
N N 0.0241 0.0134 'International Tables Vol C Tables 4.2.6.8 and 6.1.1.4'
O O 0.0389 0.0241 'International Tables Vol C Tables 4.2.6.8 and 6.1.1.4'

loop_
_geom_angle_atom_site_label_1
_geom_angle_atom_site_label_2
_geom_angle_atom_site_label_3
_geom_angle
_geom_angle_site_symmetry_1
_geom_angle_site_symmetry_3
_geom_angle_publ_flag
O1 C1 C2 117.3(8) . . ?
O1 C1 C6 124.6(8) . . ?
C2 C1 C6 118.0(8) . . ?
O2 C2 C3 124.6(9) . . ?
O2 C2 C1 112.8(7) . . ?
C3 C2 C1 122.2(9) . . ?
C2 C3 C4 119.2(9) . . ?
C2 C3 H3 120.4 . . ?
C4 C3 H3 120.4 . . ?
C5 C4 C3 121.7(8) . . ?
C5 C4 H4 119.2 . . ?
C3 C4 H4 119.2 . . ?
C4 C5 C6 119.3(9) . . ?
C4 C5 H5 120.4 . . ?
C6 C5 H5 120.4 . . ?
C1 C6 C5 119.5(9) . . ?
C1 C6 C7 124.0(7) . . ?
C5 C6 C7 116.5(8) . . ?
N1 C7 C6 124.4(8) . . ?
N1 C7 H7 117.8 . . ?
C6 C7 H7 117.8 . . ?
N2 C8 N4 114.9(7) . . ?
N2 C8 N1 119.8(6) . . ?
N4 C8 N1 125.4(6) . . ?
N3 C9 N4 113.2(7) . . ?
N3 C9 H9 123.4 . . ?
N4 C9 H9 123.4 . . ?
O2 C10 H10A 109.5 . . ?
O2 C10 H10B 109.5 . . ?
H10A C10 H10B 109.5 . . ?
O2 C10 H10C 109.5 . . ?
H10A C10 H10C 109.5 . . ?
H10B C10 H10C 109.5 . . ?
O3 C11 C16 125.5(7) . . ?
O3 C11 C12 118.9(8) . . ?
C16 C11 C12 115.6(8) . . ?
C13 C12 O4 124.3(8) . . ?
C13 C12 C11 123.3(10) . . ?
O4 C12 C11 112.3(8) . . ?
C12 C13 C14 119.3(9) . . ?
C12 C13 H13 120.4 . . ?
C14 C13 H13 120.4 . . ?
C15 C14 C13 119.7(9) . . ?
C15 C14 H14 120.1 . . ?
C13 C14 H14 120.1 . . ?
C14 C15 C16 121.3(9) . . ?
C14 C15 H15 119.4 . . ?
C16 C15 H15 119.4 . . ?
C15 C16 C11 120.9(8) . . ?
C15 C16 C17 117.4(8) . . ?
C11 C16 C17 121.7(7) . . ?
N5 C17 C16 125.0(8) . . ?
N5 C17 H17 117.5 . . ?
C16 C17 H17 117.5 . . ?
N6 C18 N8 115.5(6) . . ?
N6 C18 N5 119.6(6) . . ?
N8 C18 N5 124.8(7) . . ?
N8 C19 N7 113.4(6) . . ?
N8 C19 H19 123.3 . . ?
N7 C19 H19 123.3 . . ?
O4 C20 H20A 109.5 . . ?
O4 C20 H20B 109.5 . . ?
H20A C20 H20B 109.5 . . ?
O4 C20 H20C 109.5 . . ?
H20A C20 H20C 109.5 . . ?
H20B C20 H20C 109.5 . . ?
O5 C21 C26 124.9(6) . . ?
O5 C21 C22 117.1(6) . . ?
C26 C21 C22 118.0(6) . . ?
C23 C22 O6 125.5(6) . . ?
C23 C22 C21 120.3(7) . . ?
O6 C22 C21 114.1(6) . . ?
C22 C23 C24 120.6(6) . . ?
C22 C23 H23 119.7 . . ?
C24 C23 H23 119.7 . . ?
C25 C24 C23 119.3(7) . . ?
C25 C24 H24 120.4 . . ?
C23 C24 H24 120.4 . . ?
C24 C25 C26 121.6(7) . . ?
C24 C25 H25 119.2 . . ?
C26 C25 H25 119.2 . . ?
C21 C26 C25 120.1(6) . . ?
C21 C26 C27 123.2(6) . . ?
C25 C26 C27 116.6(7) . . ?
N9 C27 C26 125.1(7) . . ?
N9 C27 H27 117.5 . . ?
C26 C27 H27 117.5 . . ?
N10 C28 N12 114.3(5) . . ?
N10 C28 N9 120.8(6) . . ?
N12 C28 N9 124.8(6) . . ?
N11 C29 N12 113.8(6) . . ?
N11 C29 H29 123.1 . . ?
N12 C29 H29 123.1 . . ?
O6 C30 H30A 109.5 . . ?
O6 C30 H30B 109.5 . . ?
H30A C30 H30B 109.5 . . ?
O6 C30 H30C 109.5 . . ?
H30A C30 H30C 109.5 . . ?
H30B C30 H30C 109.5 . . ?
O7 C31 C36 124.6(10) . . ?
O7 C31 C32 118.9(13) . . ?
C36 C31 C32 116.2(12) . . ?
C33 C32 O8 123.3(14) . . ?
C33 C32 C31 122.8(17) . . ?
O8 C32 C31 113.9(12) . . ?
C32 C33 C34 120.6(16) . . ?
C32 C33 H33 119.7 . . ?
C34 C33 H33 119.7 . . ?
C35 C34 C33 120.1(13) . . ?
C35 C34 H34 119.9 . . ?
C33 C34 H34 119.9 . . ?
C34 C35 C36 117.0(15) . . ?
C34 C35 H35 121.5 . . ?
C36 C35 H35 121.5 . . ?
C31 C36 C35 122.9(12) . . ?
C31 C36 C37 124.5(9) . . ?
C35 C36 C37 112.3(13) . . ?
N13 C37 C36 124.0(11) . . ?
N13 C37 H37 118.0 . . ?
C36 C37 H37 118.0 . . ?
N16 C38 N14 114.7(8) . . ?
N16 C38 N13 126.4(7) . . ?
N14 C38 N13 119.0(8) . . ?
N16 C39 N15 113.3(8) . . ?
N16 C39 H39 123.4 . . ?
N15 C39 H39 123.4 . . ?
O8 C40 H40A 109.5 . . ?
O8 C40 H40B 109.5 . . ?
H40A C40 H40B 109.5 . . ?
O8 C40 H40C 109.5 . . ?
H40A C40 H40C 109.5 . . ?
H40B C40 H40C 109.5 . . ?
O9 C41 C42 118.8(8) . . ?
O9 C41 C46 123.4(8) . . ?
C42 C41 C46 117.8(8) . . ?
C43 C42 O11 124.7(11) . . ?
C43 C42 C41 121.7(11) . . ?
O11 C42 C41 113.6(8) . . ?
C42 C43 C44 120.5(12) . . ?
C42 C43 H43 119.8 . . ?
C44 C43 H43 119.8 . . ?
C45 C44 C43 119.2(10) . . ?
C45 C44 H44 120.4 . . ?
C43 C44 H44 120.4 . . ?
C44 C45 C46 123.2(11) . . ?
C44 C45 H45 118.4 . . ?
C46 C45 H45 118.4 . . ?
C45 C46 C47 119.7(10) . . ?
C45 C46 C41 117.5(10) . . ?
C47 C46 C41 122.7(7) . . ?
O10 C47 C46 127.3(8) . . ?
O10 C47 H47 116.4 . . ?
C46 C47 H47 116.4 . . ?
O11 C48 H48A 109.5 . . ?
O11 C48 H48B 109.5 . . ?
H48A C48 H48B 109.5 . . ?
O11 C48 H48C 109.5 . . ?
H48A C48 H48C 109.5 . . ?
H48B C48 H48C 109.5 . . ?
O12 C49 C54 123.4(10) . . ?
O12 C49 C50 121.7(12) . . ?
C54 C49 C50 114.8(10) . . ?
C51 C50 O14 123.3(13) . . ?
C51 C50 C49 124.9(14) . . ?
O14 C50 C49 111.9(10) . . ?
C50 C51 C52 117.2(13) . . ?
C50 C51 H51 121.4 . . ?
C52 C51 H51 121.4 . . ?
C53 C52 C51 121.8(13) . . ?
C53 C52 H52 119.1 . . ?
C51 C52 H52 119.1 . . ?
C52 C53 C54 118.3(15) . . ?
C52 C53 H53 120.8 . . ?
C54 C53 H53 120.8 . . ?
C53 C54 C49 123.1(12) . . ?
C53 C54 C55 112.4(13) . . ?
C49 C54 C55 124.6(11) . . ?
O13 C55 C54 126.6(13) . . ?
O13 C55 H55 116.7 . . ?
C54 C55 H55 116.7 . . ?
O14 C56 H56A 109.5 . . ?
O14 C56 H56B 109.5 . . ?
H56A C56 H56B 109.5 . . ?
O14 C56 H56C 109.5 . . ?
H56A C56 H56C 109.5 . . ?
H56B C56 H56C 109.5 . . ?
N17 C57 C58 111.8(6) . . ?
N17 C57 H57A 109.3 . . ?
C58 C57 H57A 109.3 . . ?
N17 C57 H57B 109.3 . . ?
C58 C57 H57B 109.3 . . ?
H57A C57 H57B 107.9 . . ?
O15 C58 C57 107.4(5) . . ?
O15 C58 H58A 110.2 . . ?
C57 C58 H58A 110.2 . . ?
O15 C58 H58B 110.2 . . ?
C57 C58 H58B 110.2 . . ?
H58A C58 H58B 108.5 . . ?
N17 C59 C60 112.3(6) . . ?
N17 C59 H59A 109.1 . . ?
C60 C59 H59A 109.1 . . ?
N17 C59 H59B 109.1 . . ?
C60 C59 H59B 109.1 . . ?
H59A C59 H59B 107.9 . . ?
O16 C60 C59 110.2(6) . . ?
O16 C60 H60A 109.6 . . ?
C59 C60 H60A 109.6 . . ?
O16 C60 H60B 109.6 . . ?
C59 C60 H60B 109.6 . . ?
H60A C60 H60B 108.1 . . ?
N17 C61 C62 110.3(5) . . ?
N17 C61 H61A 109.6 . . ?
C62 C61 H61A 109.6 . . ?
N17 C61 H61B 109.6 . . ?
C62 C61 H61B 109.6 . . ?
H61A C61 H61B 108.1 . . ?
O17 C62 C61 107.5(6) . . ?
O17 C62 H62A 110.2 . . ?
C61 C62 H62A 110.2 . . ?
O17 C62 H62B 110.2 . . ?
C61 C62 H62B 110.2 . . ?
H62A C62 H62B 108.5 . . ?
C64 C63 N18 112.3(6) . . ?
C64 C63 H63A 109.2 . . ?
N18 C63 H63A 109.2 . . ?
C64 C63 H63B 109.2 . . ?
N18 C63 H63B 109.2 . . ?
H63A C63 H63B 107.9 . . ?
O18 C64 C63 108.4(6) . . ?
O18 C64 H64A 110.0 . . ?
C63 C64 H64A 110.0 . . ?
O18 C64 H64B 110.0 . . ?
C63 C64 H64B 110.0 . . ?
H64A C64 H64B 108.4 . . ?
C66 C65 N18 110.5(7) . . ?
C66 C65 H65A 109.5 . . ?
N18 C65 H65A 109.5 . . ?
C66 C65 H65B 109.5 . . ?
N18 C65 H65B 109.5 . . ?
H65A C65 H65B 108.1 . . ?
C65 C66 O19 111.0(7) . . ?
C65 C66 H66A 109.4 . . ?
O19 C66 H66A 109.4 . . ?
C65 C66 H66B 109.4 . . ?
O19 C66 H66B 109.4 . . ?
H66A C66 H66B 108.0 . . ?
N18 C67 C68 110.8(6) . . ?
N18 C67 H67A 109.5 . . ?
C68 C67 H67A 109.5 . . ?
N18 C67 H67B 109.5 . . ?
C68 C67 H67B 109.5 . . ?
H67A C67 H67B 108.1 . . ?
O20 C68 C67 109.1(5) . . ?
O20 C68 H68A 109.9 . . ?
C67 C68 H68A 109.9 . . ?
O20 C68 H68B 109.9 . . ?
C67 C68 H68B 109.9 . . ?
H68A C68 H68B 108.3 . . ?
C70 C69 N19 115.5(6) . . ?
C70 C69 H69A 108.4 . . ?
N19 C69 H69A 108.4 . . ?
C70 C69 H69B 108.4 . . ?
N19 C69 H69B 108.4 . . ?
H69A C69 H69B 107.5 . . ?
O21 C70 C69 111.5(6) . . ?
O21 C70 H70A 109.3 . . ?
C69 C70 H70A 109.3 . . ?
O21 C70 H70B 109.3 . . ?
C69 C70 H70B 109.3 . . ?
H70A C70 H70B 108.0 . . ?
N19 C71 C72 112.5(6) . . ?
N19 C71 H71A 109.1 . . ?
C72 C71 H71A 109.1 . . ?
N19 C71 H71B 109.1 . . ?
C72 C71 H71B 109.1 . . ?
H71A C71 H71B 107.8 . . ?
O22 C72 C71 110.9(7) . . ?
O22 C72 H72A 109.5 . . ?
C71 C72 H72A 109.5 . . ?
O22 C72 H72B 109.5 . . ?
C71 C72 H72B 109.5 . . ?
H72A C72 H72B 108.1 . . ?
N19 C73 C74 113.7(7) . . ?
N19 C73 H73A 108.8 . . ?
C74 C73 H73A 108.8 . . ?
N19 C73 H73B 108.8 . . ?
C74 C73 H73B 108.8 . . ?
H73A C73 H73B 107.7 . . ?
O23 C74 C73 106.9(7) . . ?
O23 C74 H74A 110.3 . . ?
C73 C74 H74A 110.3 . . ?
O23 C74 H74B 110.3 . . ?
C73 C74 H74B 110.3 . . ?
H74A C74 H74B 108.6 . . ?
N20 C75 C76 113.5(6) . . ?
N20 C75 H75A 108.9 . . ?
C76 C75 H75A 108.9 . . ?
N20 C75 H75B 108.9 . . ?
C76 C75 H75B 108.9 . . ?
H75A C75 H75B 107.7 . . ?
O24 C76 C75 108.3(6) . . ?
O24 C76 H76A 110.0 . . ?
C75 C76 H76A 110.0 . . ?
O24 C76 H76B 110.0 . . ?
C75 C76 H76B 110.0 . . ?
H76A C76 H76B 108.4 . . ?
C78 C77 N20 111.0(7) . . ?
C78 C77 H77A 109.4 . . ?
N20 C77 H77A 109.4 . . ?
C78 C77 H77B 109.4 . . ?
N20 C77 H77B 109.4 . . ?
H77A C77 H77B 108.0 . . ?
O25 C78 C77 109.9(6) . . ?
O25 C78 H78A 109.7 . . ?
C77 C78 H78A 109.7 . . ?
O25 C78 H78B 109.7 . . ?
C77 C78 H78B 109.7 . . ?
H78A C78 H78B 108.2 . . ?
N20 C79 C80 109.9(7) . . ?
N20 C79 H79A 109.7 . . ?
C80 C79 H79A 109.7 . . ?
N20 C79 H79B 109.7 . . ?
C80 C79 H79B 109.7 . . ?
H79A C79 H79B 108.2 . . ?
O26 C80 C79 110.7(7) . . ?
O26 C80 H80A 109.5 . . ?
C79 C80 H80A 109.5 . . ?
O26 C80 H80B 109.5 . . ?
C79 C80 H80B 109.5 . . ?
H80A C80 H80B 108.1 . . ?
N21 C81 C82 114.0(6) . . ?
N21 C81 H81A 108.8 . . ?
C82 C81 H81A 108.8 . . ?
N21 C81 H81B 108.8 . . ?
C82 C81 H81B 108.8 . . ?
H81A C81 H81B 107.7 . . ?
O27 C82 C81 108.0(6) . . ?
O27 C82 H82A 110.1 . . ?
C81 C82 H82A 110.1 . . ?
O27 C82 H82B 110.1 . . ?
C81 C82 H82B 110.1 . . ?
H82A C82 H82B 108.4 . . ?
N21 C83 C84 111.7(7) . . ?
N21 C83 H83A 109.3 . . ?
C84 C83 H83A 109.3 . . ?
N21 C83 H83B 109.3 . . ?
C84 C83 H83B 109.3 . . ?
H83A C83 H83B 108.0 . . ?
O28 C84 C83 107.5(6) . . ?
O28 C84 H84A 110.2 . . ?
C83 C84 H84A 110.2 . . ?
O28 C84 H84B 110.2 . . ?
C83 C84 H84B 110.2 . . ?
H84A C84 H84B 108.5 . . ?
N21 C85 C86 108.6(7) . . ?
N21 C85 H85A 110.0 . . ?
C86 C85 H85A 110.0 . . ?
N21 C85 H85B 110.0 . . ?
C86 C85 H85B 110.0 . . ?
H85A C85 H85B 108.4 . . ?
O29 C86 C85 107.7(7) . . ?
O29 C86 H86A 110.2 . . ?
C85 C86 H86A 110.2 . . ?
O29 C86 H86B 110.2 . . ?
C85 C86 H86B 110.2 . . ?
H86A C86 H86B 108.5 . . ?
O33 C87 H87A 109.5 . . ?
O33 C87 H87B 109.5 . . ?
H87A C87 H87B 109.5 . . ?
O33 C87 H87C 109.5 . . ?
H87A C87 H87C 109.5 . . ?
H87B C87 H87C 109.5 . . ?
O34 C88 H88A 109.5 . . ?
O34 C88 H88B 109.5 . . ?
H88A C88 H88B 109.5 . . ?
O34 C88 H88C 109.5 . . ?
H88A C88 H88C 109.5 . . ?
H88B C88 H88C 109.5 . . ?
O35 C89 H89A 109.5 . . ?
O35 C89 H89B 109.5 . . ?
H89A C89 H89B 109.5 . . ?
O35 C89 H89C 109.5 . . ?
H89A C89 H89C 109.5 . . ?
H89B C89 H89C 109.5 . . ?
O36 C90 H90A 109.5 . . ?
O36 C90 H90B 109.5 . . ?
H90A C90 H90B 109.5 . . ?
O36 C90 H90C 109.5 . . ?
H90A C90 H90C 109.5 . . ?
H90B C90 H90C 109.5 . . ?
O15 Dy1 O33 67.99(14) . . ?
O15 Dy1 O30 140.88(15) . . ?
O33 Dy1 O30 89.66(13) . . ?
O15 Dy1 O16 121.01(15) . . ?
O33 Dy1 O16 133.90(15) . . ?
O30 Dy1 O16 97.76(15) . . ?
O15 Dy1 O17 109.69(14) . . ?
O33 Dy1 O17 138.34(15) . . ?
O30 Dy1 O17 65.97(13) . . ?
O16 Dy1 O17 84.59(14) . . ?
O15 Dy1 O31 144.48(14) . . ?
O33 Dy1 O31 83.10(14) . . ?
O30 Dy1 O31 54.25(14) . . ?
O16 Dy1 O31 65.83(14) . . ?
O17 Dy1 O31 105.60(14) . . ?
O15 Dy1 N2 76.98(18) . . ?
O33 Dy1 N2 69.86(16) . . ?
O30 Dy1 N2 126.33(16) . . ?
O16 Dy1 N2 69.27(16) . . ?
O17 Dy1 N2 151.79(16) . . ?
O31 Dy1 N2 73.85(17) . . ?
O15 Dy1 N6 71.66(16) . . ?
O33 Dy1 N6 70.69(15) . . ?
O30 Dy1 N6 70.72(16) . . ?
O16 Dy1 N6 154.05(15) . . ?
O17 Dy1 N6 69.52(15) . . ?
O31 Dy1 N6 118.65(15) . . ?
N2 Dy1 N6 136.40(17) . . ?
O15 Dy1 N17 67.76(16) . . ?
O33 Dy1 N17 135.02(16) . . ?
O30 Dy1 N17 131.24(14) . . ?
O16 Dy1 N17 67.17(17) . . ?
O17 Dy1 N17 66.58(14) . . ?
O31 Dy1 N17 132.88(16) . . ?
N2 Dy1 N17 92.70(17) . . ?
N6 Dy1 N17 102.35(17) . . ?
O15 Dy1 N22 158.05(15) . . ?
O33 Dy1 N22 90.77(15) . . ?
O30 Dy1 N22 27.28(14) . . ?
O16 Dy1 N22 77.44(16) . . ?
O17 Dy1 N22 82.14(15) . . ?
O31 Dy1 N22 27.77(14) . . ?
N2 Dy1 N22 101.56(18) . . ?
N6 Dy1 N22 96.77(17) . . ?
N17 Dy1 N22 133.98(17) . . ?
O15 Dy1 Mn4 128.61(11) . . ?
O33 Dy1 Mn4 105.26(11) . . ?
O30 Dy1 Mn4 87.17(11) . . ?
O16 Dy1 Mn4 30.85(10) . . ?
O17 Dy1 Mn4 106.58(11) . . ?
O31 Dy1 Mn4 39.48(10) . . ?
N2 Dy1 Mn4 54.61(14) . . ?
N6 Dy1 Mn4 157.34(12) . . ?
N17 Dy1 Mn4 95.91(13) . . ?
N22 Dy1 Mn4 60.66(12) . . ?
O23 Dy2 O21 86.56(15) . . ?
O23 Dy2 O18 143.78(17) . . ?
O21 Dy2 O18 66.06(14) . . ?
O23 Dy2 O20 63.71(15) . . ?
O21 Dy2 O20 137.31(16) . . ?
O18 Dy2 O20 121.79(14) . . ?
O23 Dy2 O22 132.75(15) . . ?
O21 Dy2 O22 83.62(15) . . ?
O18 Dy2 O22 69.77(14) . . ?
O20 Dy2 O22 139.02(16) . . ?
O23 Dy2 O19 98.74(18) . . ?
O21 Dy2 O19 145.00(15) . . ?
O18 Dy2 O19 117.35(18) . . ?
O20 Dy2 O19 73.37(16) . . ?
O22 Dy2 O19 67.35(16) . . ?
O23 Dy2 N18 129.73(16) . . ?
O21 Dy2 N18 133.57(16) . . ?
O18 Dy2 N18 68.11(16) . . ?
O20 Dy2 N18 66.02(16) . . ?
O22 Dy2 N18 87.61(16) . . ?
O19 Dy2 N18 66.66(18) . . ?
O23 Dy2 N19 68.38(18) . . ?
O21 Dy2 N19 68.08(17) . . ?
O18 Dy2 N19 117.50(16) . . ?
O20 Dy2 N19 120.69(17) . . ?
O22 Dy2 N19 65.06(18) . . ?
O19 Dy2 N19 81.72(19) . . ?
N18 Dy2 N19 144.7(2) . . ?
O23 Dy2 N10 76.67(16) . . ?
O21 Dy2 N10 69.90(15) . . ?
O18 Dy2 N10 71.97(15) . . ?
O20 Dy2 N10 73.68(15) . . ?
O22 Dy2 N10 139.80(15) . . ?
O19 Dy2 N10 145.04(15) . . ?
N18 Dy2 N10 89.41(17) . . ?
N19 Dy2 N10 125.90(19) . . ?
O24 Dy3 O29 144.12(19) . . ?
O24 Dy3 O25 116.36(16) . . ?
O29 Dy3 O25 64.26(19) . . ?
O24 Dy3 O27 66.16(15) . . ?
O29 Dy3 O27 91.34(19) . . ?
O25 Dy3 O27 141.41(18) . . ?
O24 Dy3 O28 71.57(15) . . ?
O29 Dy3 O28 133.19(17) . . ?
O25 Dy3 O28 140.33(19) . . ?
O27 Dy3 O28 78.22(17) . . ?
O24 Dy3 O26 120.92(18) . . ?
O29 Dy3 O26 94.3(2) . . ?
O25 Dy3 O26 73.77(19) . . ?
O27 Dy3 O26 141.02(18) . . ?
O28 Dy3 O26 69.93(19) . . ?
O24 Dy3 N21 122.24(19) . . ?
O29 Dy3 N21 68.30(19) . . ?
O25 Dy3 N21 121.4(2) . . ?
O27 Dy3 N21 68.8(2) . . ?
O28 Dy3 N21 65.36(18) . . ?
O26 Dy3 N21 77.6(2) . . ?
O24 Dy3 N14 71.05(17) . . ?
O29 Dy3 N14 75.0(2) . . ?
O25 Dy3 N14 75.3(2) . . ?
O27 Dy3 N14 69.50(19) . . ?
O28 Dy3 N14 137.91(19) . . ?
O26 Dy3 N14 148.8(2) . . ?
N21 Dy3 N14 122.6(2) . . ?
O24 Dy3 N20 66.68(18) . . ?
O29 Dy3 N20 130.2(2) . . ?
O25 Dy3 N20 66.17(19) . . ?
O27 Dy3 N20 132.77(18) . . ?
O28 Dy3 N20 85.06(18) . . ?
O26 Dy3 N20 67.0(2) . . ?
N21 Dy3 N20 140.1(2) . . ?
N14 Dy3 N20 97.3(2) . . ?
O3 Mn1 O33 94.79(19) . . ?
O3 Mn1 O1 89.7(2) . . ?
O33 Mn1 O1 174.4(2) . . ?
O3 Mn1 O15 175.5(2) . . ?
O33 Mn1 O15 84.28(17) . . ?
O1 Mn1 O15 91.46(19) . . ?
O3 Mn1 N5 84.5(2) . . ?
O33 Mn1 N5 87.5(2) . . ?
O1 Mn1 N5 96.2(2) . . ?
O15 Mn1 N5 91.08(19) . . ?
O3 Mn1 N1 96.9(2) . . ?
O33 Mn1 N1 90.8(2) . . ?
O1 Mn1 N1 85.4(2) . . ?
O15 Mn1 N1 87.5(2) . . ?
N5 Mn1 N1 177.9(2) . . ?
O17 Mn2 O21 171.97(18) . . ?
O17 Mn2 O18 96.59(18) . . ?
O21 Mn2 O18 83.08(18) . . ?
O17 Mn2 N7 87.5(2) . . ?
O21 Mn2 N7 93.5(2) . . ?
O18 Mn2 N7 173.7(2) . . ?
O17 Mn2 O30 78.92(15) . . ?
O21 Mn2 O30 93.15(16) . . ?
O18 Mn2 O30 97.61(17) . . ?
N7 Mn2 O30 87.85(19) . . ?
O17 Mn2 N11 101.95(18) . . ?
O21 Mn2 N11 86.03(18) . . ?
O18 Mn2 N11 84.74(19) . . ?
N7 Mn2 N11 89.7(2) . . ?
O30 Mn2 N11 177.40(19) . . ?
O9 Mn3 O23 91.4(2) . . ?
O9 Mn3 O20 169.4(2) . . ?
O23 Mn3 O20 81.25(19) . . ?
O9 Mn3 O5 95.0(2) . . ?
O23 Mn3 O5 170.1(2) . . ?
O20 Mn3 O5 93.33(19) . . ?
O9 Mn3 N9 86.9(2) . . ?
O23 Mn3 N9 104.82(19) . . ?
O20 Mn3 N9 87.6(2) . . ?
O5 Mn3 N9 83.08(18) . . ?
O9 Mn3 O10 83.4(2) . . ?
O23 Mn3 O10 89.62(19) . . ?
O20 Mn3 O10 104.0(2) . . ?
O5 Mn3 O10 83.64(19) . . ?
N9 Mn3 O10 162.83(19) . . ?
O24 Mn4 O16 96.13(19) . . ?
O24 Mn4 O27 83.9(2) . . ?
O16 Mn4 O27 175.51(19) . . ?
O24 Mn4 N3 176.3(2) . . ?
O16 Mn4 N3 87.4(2) . . ?
O27 Mn4 N3 92.5(2) . . ?
O24 Mn4 O31 91.64(17) . . ?
O16 Mn4 O31 77.45(17) . . ?
O27 Mn4 O31 98.06(18) . . ?
N3 Mn4 O31 87.9(2) . . ?
O24 Mn4 N15 84.7(2) . . ?
O16 Mn4 N15 102.3(2) . . ?
O27 Mn4 N15 82.2(2) . . ?
N3 Mn4 N15 95.7(2) . . ?
O31 Mn4 N15 176.3(2) . . ?
O24 Mn4 Dy1 111.55(14) . . ?
O16 Mn4 Dy1 39.85(13) . . ?
O27 Mn4 Dy1 136.08(14) . . ?
N3 Mn4 Dy1 70.51(17) . . ?
O31 Mn4 Dy1 43.31(11) . . ?
N15 Mn4 Dy1 137.91(18) . . ?
O7 Mn5 O25 93.3(3) . . ?
O7 Mn5 O29 171.9(3) . . ?
O25 Mn5 O29 80.9(2) . . ?
O7 Mn5 O12 93.1(3) . . ?
O25 Mn5 O12 172.5(3) . . ?
O29 Mn5 O12 93.1(3) . . ?
O7 Mn5 O13 86.1(3) . . ?
O25 Mn5 O13 96.8(3) . . ?
O29 Mn5 O13 89.0(3) . . ?
O12 Mn5 O13 87.5(3) . . ?
O7 Mn5 N13 85.6(3) . . ?
O25 Mn5 N13 88.0(2) . . ?
O29 Mn5 N13 99.7(3) . . ?
O12 Mn5 N13 88.6(3) . . ?
O13 Mn5 N13 170.7(3) . . ?
C7 N1 C8 117.9(7) . . ?
C7 N1 Mn1 119.6(6) . . ?
C8 N1 Mn1 121.6(4) . . ?
C8 N2 N3 103.8(6) . . ?
C8 N2 Dy1 137.2(5) . . ?
N3 N2 Dy1 117.7(4) . . ?
C9 N3 N2 107.3(6) . . ?
C9 N3 Mn4 134.7(6) . . ?
N2 N3 Mn4 117.2(4) . . ?
C8 N4 C9 100.8(6) . . ?
C17 N5 C18 118.2(6) . . ?
C17 N5 Mn1 119.5(5) . . ?
C18 N5 Mn1 122.4(5) . . ?
C18 N6 N7 103.6(5) . . ?
C18 N6 Dy1 139.7(4) . . ?
N7 N6 Dy1 116.7(4) . . ?
C19 N7 N6 106.9(5) . . ?
C19 N7 Mn2 135.8(5) . . ?
N6 N7 Mn2 116.8(4) . . ?
C19 N8 C18 100.6(6) . . ?
C27 N9 C28 119.2(6) . . ?
C27 N9 Mn3 119.4(4) . . ?
C28 N9 Mn3 119.9(4) . . ?
C28 N10 N11 105.0(5) . . ?
C28 N10 Dy2 139.4(4) . . ?
N11 N10 Dy2 115.2(3) . . ?
C29 N11 N10 106.2(5) . . ?
C29 N11 Mn2 140.1(4) . . ?
N10 N11 Mn2 111.3(4) . . ?
C29 N12 C28 100.7(5) . . ?
C37 N13 C38 117.6(9) . . ?
C37 N13 Mn5 119.0(7) . . ?
C38 N13 Mn5 122.6(5) . . ?
C38 N14 N15 103.9(7) . . ?
C38 N14 Dy3 139.1(6) . . ?
N15 N14 Dy3 116.5(4) . . ?
C39 N15 N14 106.1(6) . . ?
C39 N15 Mn4 141.8(6) . . ?
N14 N15 Mn4 111.6(4) . . ?
C38 N16 C39 102.0(7) . . ?
C59 N17 C57 111.8(5) . . ?
C59 N17 C61 110.6(5) . . ?
C57 N17 C61 109.9(6) . . ?
C59 N17 Dy1 105.2(4) . . ?
C57 N17 Dy1 107.8(4) . . ?
C61 N17 Dy1 111.5(4) . . ?
C65 N18 C67 110.3(5) . . ?
C65 N18 C63 110.4(6) . . ?
C67 N18 C63 109.5(5) . . ?
C65 N18 Dy2 114.6(4) . . ?
C67 N18 Dy2 103.6(4) . . ?
C63 N18 Dy2 108.3(4) . . ?
C73 N19 C69 116.7(8) . . ?
C73 N19 C71 109.3(6) . . ?
C69 N19 C71 107.7(6) . . ?
C73 N19 Dy2 107.7(4) . . ?
C69 N19 Dy2 108.1(4) . . ?
C71 N19 Dy2 106.8(5) . . ?
C75 N20 C79 111.9(6) . . ?
C75 N20 C77 109.9(6) . . ?
C79 N20 C77 111.4(7) . . ?
C75 N20 Dy3 109.1(5) . . ?
C79 N20 Dy3 113.0(5) . . ?
C77 N20 Dy3 101.0(4) . . ?
C83 N21 C81 112.2(7) . . ?
C83 N21 C85 106.5(7) . . ?
C81 N21 C85 112.0(7) . . ?
C83 N21 Dy3 109.0(5) . . ?
C81 N21 Dy3 110.6(5) . . ?
C85 N21 Dy3 106.3(5) . . ?
O32 N22 O30 122.7(5) . . ?
O32 N22 O31 123.0(6) . . ?
O30 N22 O31 114.3(5) . . ?
O32 N22 Dy1 165.3(4) . . ?
O30 N22 Dy1 57.2(3) . . ?
O31 N22 Dy1 59.6(3) . . ?
C1 O1 Mn1 120.9(5) . . ?
C2 O2 C10 117.9(7) . . ?
C11 O3 Mn1 122.7(4) . . ?
C12 O4 C20 117.0(8) . . ?
C21 O5 Mn3 123.3(4) . . ?
C22 O6 C30 115.2(6) . . ?
C31 O7 Mn5 127.3(8) . . ?
C32 O8 C40 119.3(12) . . ?
C41 O9 Mn3 125.6(5) . . ?
C47 O10 Mn3 119.1(6) . . ?
C42 O11 C48 114.3(9) . . ?
C49 O12 Mn5 132.0(8) . . ?
C55 O13 Mn5 121.0(9) . . ?
C50 O14 C56 121.1(11) . . ?
C58 O15 Mn1 125.3(4) . . ?
C58 O15 Dy1 120.2(4) . . ?
Mn1 O15 Dy1 103.86(18) . . ?
C60 O16 Mn4 121.8(4) . . ?
C60 O16 Dy1 122.6(4) . . ?
Mn4 O16 Dy1 109.29(18) . . ?
C62 O17 Mn2 121.5(4) . . ?
C62 O17 Dy1 115.4(3) . . ?
Mn2 O17 Dy1 107.56(16) . . ?
C64 O18 Mn2 122.3(4) . . ?
C64 O18 Dy2 121.2(3) . . ?
Mn2 O18 Dy2 103.32(18) . . ?
C66 O19 Dy2 112.4(4) . . ?
C66 O19 H19A 96.1 . . ?
Dy2 O19 H19A 97.8 . . ?
C68 O20 Mn3 123.2(4) . . ?
C68 O20 Dy2 123.1(4) . . ?
Mn3 O20 Dy2 104.25(19) . . ?
C70 O21 Mn2 125.3(4) . . ?
C70 O21 Dy2 124.7(4) . . ?
Mn2 O21 Dy2 103.99(18) . . ?
C72 O22 Dy2 122.6(4) . . ?
C72 O22 H22A 109.2 . . ?
Dy2 O22 H22A 109.2 . . ?
C74 O23 Mn3 127.2(5) . . ?
C74 O23 Dy2 123.6(4) . . ?
Mn3 O23 Dy2 108.00(19) . . ?
C76 O24 Mn4 125.3(4) . . ?
C76 O24 Dy3 126.5(4) . . ?
Mn4 O24 Dy3 106.06(18) . . ?
C78 O25 Mn5 124.4(5) . . ?
C78 O25 Dy3 123.9(4) . . ?
Mn5 O25 Dy3 106.1(2) . . ?
C80 O26 Dy3 112.0(5) . . ?
C80 O26 H26A 96.1 . . ?
Dy3 O26 H26A 98.9 . . ?
C82 O27 Mn4 119.3(4) . . ?
C82 O27 Dy3 117.8(5) . . ?
Mn4 O27 Dy3 101.12(18) . . ?
C84 O28 Dy3 125.7(4) . . ?
C84 O28 H28A 111.9 . . ?
Dy3 O28 H28A 110.8 . . ?
C86 O29 Mn5 123.7(5) . . ?
C86 O29 Dy3 124.4(5) . . ?
Mn5 O29 Dy3 107.0(2) . . ?
N22 O30 Mn2 139.1(4) . . ?
N22 O30 Dy1 95.5(3) . . ?
Mn2 O30 Dy1 98.99(15) . . ?
N22 O31 Mn4 129.8(4) . . ?
N22 O31 Dy1 92.7(4) . . ?
Mn4 O31 Dy1 97.21(15) . . ?
C87 O33 Mn1 126.9(4) . . ?
C87 O33 Dy1 122.3(4) . . ?
Mn1 O33 Dy1 103.84(17) . . ?
C88 O34 H34A 121.3 . . ?
C89 O35 H35A 108.3 . . ?
C90 O36 H36 107.2 . . ?
H37A O37 H37B 107.4 . . ?
H38B O38 H38A 107.4 . . ?

loop_
_geom_bond_atom_site_label_1
_geom_bond_atom_site_label_2
_geom_bond_distance
_geom_bond_site_symmetry_2
_geom_bond_publ_flag
C1 O1 1.348(9) . ?
C1 C2 1.416(11) . ?
C1 C6 1.422(12) . ?
C2 O2 1.353(10) . ?
C2 C3 1.357(11) . ?
C3 C4 1.404(13) . ?
C3 H3 0.9500 . ?
C4 C5 1.374(12) . ?
C4 H4 0.9500 . ?
C5 C6 1.426(10) . ?
C5 H5 0.9500 . ?
C6 C7 1.448(12) . ?
C7 N1 1.282(8) . ?
C7 H7 0.9500 . ?
C8 N2 1.338(8) . ?
C8 N4 1.343(9) . ?
C8 N1 1.404(9) . ?
C9 N3 1.321(9) . ?
C9 N4 1.351(10) . ?
C9 H9 0.9500 . ?
C10 O2 1.406(10) . ?
C10 H10A 0.9800 . ?
C10 H10B 0.9800 . ?
C10 H10C 0.9800 . ?
C11 O3 1.338(9) . ?
C11 C16 1.410(11) . ?
C11 C12 1.422(10) . ?
C12 C13 1.361(13) . ?
C12 O4 1.381(11) . ?
C13 C14 1.404(13) . ?
C13 H13 0.9500 . ?
C14 C15 1.359(12) . ?
C14 H14 0.9500 . ?
C15 C16 1.398(11) . ?
C15 H15 0.9500 . ?
C16 C17 1.465(10) . ?
C17 N5 1.295(9) . ?
C17 H17 0.9500 . ?
C18 N6 1.322(8) . ?
C18 N8 1.354(8) . ?
C18 N5 1.410(8) . ?
C19 N8 1.318(9) . ?
C19 N7 1.343(9) . ?
C19 H19 0.9500 . ?
C20 O4 1.453(9) . ?
C20 H20A 0.9800 . ?
C20 H20B 0.9800 . ?
C20 H20C 0.9800 . ?
C21 O5 1.332(8) . ?
C21 C26 1.369(10) . ?
C21 C22 1.458(9) . ?
C22 C23 1.365(10) . ?
C22 O6 1.364(8) . ?
C23 C24 1.399(10) . ?
C23 H23 0.9500 . ?
C24 C25 1.367(9) . ?
C24 H24 0.9500 . ?
C25 C26 1.408(9) . ?
C25 H25 0.9500 . ?
C26 C27 1.460(9) . ?
C27 N9 1.279(8) . ?
C27 H27 0.9500 . ?
C28 N10 1.326(8) . ?
C28 N12 1.377(8) . ?
C28 N9 1.392(8) . ?
C29 N11 1.340(8) . ?
C29 N12 1.347(8) . ?
C29 H29 0.9500 . ?
C30 O6 1.431(8) . ?
C30 H30A 0.9800 . ?
C30 H30B 0.9800 . ?
C30 H30C 0.9800 . ?
C31 O7 1.313(12) . ?
C31 C36 1.377(16) . ?
C31 C32 1.398(17) . ?
C32 C33 1.337(17) . ?
C32 O8 1.383(16) . ?
C33 C34 1.392(18) . ?
C33 H33 0.9500 . ?
C34 C35 1.386(18) . ?
C34 H34 0.9500 . ?
C35 C36 1.427(15) . ?
C35 H35 0.9500 . ?
C36 C37 1.480(16) . ?
C37 N13 1.304(10) . ?
C37 H37 0.9500 . ?
C38 N16 1.324(11) . ?
C38 N14 1.346(9) . ?
C38 N13 1.396(11) . ?
C39 N16 1.334(10) . ?
C39 N15 1.338(9) . ?
C39 H39 0.9500 . ?
C40 O8 1.451(14) . ?
C40 H40A 0.9800 . ?
C40 H40B 0.9800 . ?
C40 H40C 0.9800 . ?
C41 O9 1.316(8) . ?
C41 C42 1.412(12) . ?
C41 C46 1.423(12) . ?
C42 C43 1.368(13) . ?
C42 O11 1.383(12) . ?
C43 C44 1.373(17) . ?
C43 H43 0.9500 . ?
C44 C45 1.356(16) . ?
C44 H44 0.9500 . ?
C45 C46 1.403(12) . ?
C45 H45 0.9500 . ?
C46 C47 1.419(12) . ?
C47 O10 1.230(10) . ?
C47 H47 0.9500 . ?
C48 O11 1.442(13) . ?
C48 H48A 0.9800 . ?
C48 H48B 0.9800 . ?
C48 H48C 0.9800 . ?
C49 O12 1.279(11) . ?
C49 C54 1.415(15) . ?
C49 C50 1.424(14) . ?
C50 C51 1.325(15) . ?
C50 O14 1.397(14) . ?
C51 C52 1.442(19) . ?
C51 H51 0.9500 . ?
C52 C53 1.366(19) . ?
C52 H52 0.9500 . ?
C53 C54 1.380(15) . ?
C53 H53 0.9500 . ?
C54 C55 1.471(17) . ?
C55 O13 1.289(14) . ?
C55 H55 0.9500 . ?
C56 O14 1.476(12) . ?
C56 H56A 0.9800 . ?
C56 H56B 0.9800 . ?
C56 H56C 0.9800 . ?
C57 N17 1.460(9) . ?
C57 C58 1.507(9) . ?
C57 H57A 0.9900 . ?
C57 H57B 0.9900 . ?
C58 O15 1.414(7) . ?
C58 H58A 0.9900 . ?
C58 H58B 0.9900 . ?
C59 N17 1.457(9) . ?
C59 C60 1.511(10) . ?
C59 H59A 0.9900 . ?
C59 H59B 0.9900 . ?
C60 O16 1.434(7) . ?
C60 H60A 0.9900 . ?
C60 H60B 0.9900 . ?
C61 N17 1.476(8) . ?
C61 C62 1.520(9) . ?
C61 H61A 0.9900 . ?
C61 H61B 0.9900 . ?
C62 O17 1.437(7) . ?
C62 H62A 0.9900 . ?
C62 H62B 0.9900 . ?
C63 C64 1.479(10) . ?
C63 N18 1.500(8) . ?
C63 H63A 0.9900 . ?
C63 H63B 0.9900 . ?
C64 O18 1.417(7) . ?
C64 H64A 0.9900 . ?
C64 H64B 0.9900 . ?
C65 C66 1.445(11) . ?
C65 N18 1.479(9) . ?
C65 H65A 0.9900 . ?
C65 H65B 0.9900 . ?
C66 O19 1.490(10) . ?
C66 H66A 0.9900 . ?
C66 H66B 0.9900 . ?
C67 N18 1.499(8) . ?
C67 C68 1.537(9) . ?
C67 H67A 0.9900 . ?
C67 H67B 0.9900 . ?
C68 O20 1.431(8) . ?
C68 H68A 0.9900 . ?
C68 H68B 0.9900 . ?
C69 C70 1.460(10) . ?
C69 N19 1.496(9) . ?
C69 H69A 0.9900 . ?
C69 H69B 0.9900 . ?
C70 O21 1.409(7) . ?
C70 H70A 0.9900 . ?
C70 H70B 0.9900 . ?
C71 N19 1.506(10) . ?
C71 C72 1.561(12) . ?
C71 H71A 0.9900 . ?
C71 H71B 0.9900 . ?
C72 O22 1.417(8) . ?
C72 H72A 0.9900 . ?
C72 H72B 0.9900 . ?
C73 N19 1.429(10) . ?
C73 C74 1.542(12) . ?
C73 H73A 0.9900 . ?
C73 H73B 0.9900 . ?
C74 O23 1.408(8) . ?
C74 H74A 0.9900 . ?
C74 H74B 0.9900 . ?
C75 N20 1.452(9) . ?
C75 C76 1.499(10) . ?
C75 H75A 0.9900 . ?
C75 H75B 0.9900 . ?
C76 O24 1.411(7) . ?
C76 H76A 0.9900 . ?
C76 H76B 0.9900 . ?
C77 C78 1.496(11) . ?
C77 N20 1.522(9) . ?
C77 H77A 0.9900 . ?
C77 H77B 0.9900 . ?
C78 O25 1.396(9) . ?
C78 H78A 0.9900 . ?
C78 H78B 0.9900 . ?
C79 N20 1.483(10) . ?
C79 C80 1.496(12) . ?
C79 H79A 0.9900 . ?
C79 H79B 0.9900 . ?
C80 O26 1.425(10) . ?
C80 H80A 0.9900 . ?
C80 H80B 0.9900 . ?
C81 N21 1.490(11) . ?
C81 C82 1.518(11) . ?
C81 H81A 0.9900 . ?
C81 H81B 0.9900 . ?
C82 O27 1.448(8) . ?
C82 H82A 0.9900 . ?
C82 H82B 0.9900 . ?
C83 N21 1.467(11) . ?
C83 C84 1.554(11) . ?
C83 H83A 0.9900 . ?
C83 H83B 0.9900 . ?
C84 O28 1.428(9) . ?
C84 H84A 0.9900 . ?
C84 H84B 0.9900 . ?
C85 N21 1.507(10) . ?
C85 C86 1.562(13) . ?
C85 H85A 0.9900 . ?
C85 H85B 0.9900 . ?
C86 O29 1.415(9) . ?
C86 H86A 0.9900 . ?
C86 H86B 0.9900 . ?
C87 O33 1.403(7) . ?
C87 H87A 0.9800 . ?
C87 H87B 0.9800 . ?
C87 H87C 0.9800 . ?
C88 O34 1.377(9) . ?
C88 H88A 0.9800 . ?
C88 H88B 0.9800 . ?
C88 H88C 0.9800 . ?
C89 O35 1.406(8) . ?
C89 H89A 0.9800 . ?
C89 H89B 0.9800 . ?
C89 H89C 0.9800 . ?
C90 O36 1.415(14) . ?
C90 H90A 0.9800 . ?
C90 H90B 0.9800 . ?
C90 H90C 0.9800 . ?
Dy1 O15 2.294(4) . ?
Dy1 O33 2.322(4) . ?
Dy1 O30 2.376(4) . ?
Dy1 O16 2.385(4) . ?
Dy1 O17 2.430(4) . ?
Dy1 O31 2.429(4) . ?
Dy1 N2 2.565(5) . ?
Dy1 N6 2.610(5) . ?
Dy1 N17 2.650(5) . ?
Dy1 N22 2.814(6) . ?
Dy1 Mn4 3.5122(11) . ?
Dy2 O23 2.301(5) . ?
Dy2 O21 2.327(4) . ?
Dy2 O18 2.337(4) . ?
Dy2 O20 2.395(4) . ?
Dy2 O22 2.435(4) . ?
Dy2 O19 2.474(5) . ?
Dy2 N18 2.598(6) . ?
Dy2 N19 2.603(6) . ?
Dy2 N10 2.651(5) . ?
Dy3 O24 2.306(4) . ?
Dy3 O29 2.321(5) . ?
Dy3 O25 2.350(5) . ?
Dy3 O27 2.406(5) . ?
Dy3 O28 2.421(4) . ?
Dy3 O26 2.488(6) . ?
Dy3 N21 2.582(6) . ?
Dy3 N14 2.600(6) . ?
Dy3 N20 2.612(6) . ?
Mn1 O3 1.893(5) . ?
Mn1 O33 1.908(4) . ?
Mn1 O1 1.917(5) . ?
Mn1 O15 1.938(4) . ?
Mn1 N5 2.269(6) . ?
Mn1 N1 2.269(6) . ?
Mn2 O17 1.881(4) . ?
Mn2 O21 1.912(4) . ?
Mn2 O18 1.922(4) . ?
Mn2 N7 2.015(6) . ?
Mn2 O30 2.216(4) . ?
Mn2 N11 2.257(5) . ?
Mn3 O9 1.901(5) . ?
Mn3 O23 1.903(4) . ?
Mn3 O20 1.906(5) . ?
Mn3 O5 1.932(4) . ?
Mn3 N9 2.275(5) . ?
Mn3 O10 2.278(5) . ?
Mn4 O24 1.904(5) . ?
Mn4 O16 1.908(5) . ?
Mn4 O27 1.944(5) . ?
Mn4 N3 2.025(6) . ?
Mn4 O31 2.251(4) . ?
Mn4 N15 2.264(6) . ?
Mn5 O7 1.907(6) . ?
Mn5 O25 1.911(5) . ?
Mn5 O29 1.918(5) . ?
Mn5 O12 1.925(7) . ?
Mn5 O13 2.236(9) . ?
Mn5 N13 2.247(8) . ?
N2 N3 1.364(8) . ?
N6 N7 1.355(7) . ?
N10 N11 1.379(7) . ?
N14 N15 1.371(9) . ?
N22 O32 1.257(7) . ?
N22 O30 1.296(7) . ?
N22 O31 1.312(7) . ?
O19 H19A 0.8500 . ?
O22 H22A 0.8497 . ?
O26 H26A 0.8499 . ?
O28 H28A 0.8506 . ?
O34 H34A 0.8496 . ?
O35 H35A 0.8502 . ?
O36 H36 0.8498 . ?
O37 H37A 0.8502 . ?
O37 H37B 0.8500 . ?
O38 H38B 0.8497 . ?
O38 H38A 0.8503 . ?
O39 H39A 0.8500 . ?

loop_
_geom_hbond_atom_site_label_D
_geom_hbond_atom_site_label_H
_geom_hbond_atom_site_label_A
_geom_hbond_distance_DH
_geom_hbond_distance_HA
_geom_hbond_distance_DA
_geom_hbond_angle_DHA
_geom_hbond_site_symmetry_A
O39 H39A O27 0.85 2.09 2.937(8) 178.6 .
O38 H38A O14 0.85 2.18 2.894(13) 142.0 1_455
O38 H38B O12 0.85 2.18 2.906(13) 144.0 1_455
O37 H37B O8 0.85 2.20 2.911(15) 141.1 1_554
O37 H37A O13 0.85 2.51 3.050(13) 121.8 1_554
O37 H37A O7 0.85 2.17 2.898(13) 143.8 1_554
O36 H36 O34 0.85 1.89 2.741(9) 175.4 .
O35 H35A O2 0.85 2.34 2.949(11) 129.1 .
O35 H35A O1 0.85 2.38 3.199(12) 163.1 .
O34 H34A O5 0.85 1.91 2.759(8) 178.9 .
O28 H28A O32 0.85 1.80 2.594(7) 154.3 .
O26 H26A O25 0.85 2.42 2.906(7) 116.9 .
O22 H22A O32 0.85 1.89 2.670(6) 151.5 .
O19 H19A O36 0.85 2.03 2.670(8) 131.6 .
O19 H19A O20 0.85 2.40 2.910(7) 119.5 .

loop_
_geom_torsion_atom_site_label_1
_geom_torsion_atom_site_label_2
_geom_torsion_atom_site_label_3
_geom_torsion_atom_site_label_4
_geom_torsion
_geom_torsion_site_symmetry_1
_geom_torsion_site_symmetry_2
_geom_torsion_site_symmetry_3
_geom_torsion_site_symmetry_4
_geom_torsion_publ_flag
O1 C1 C2 O2 -7.5(11) . . . . ?
C6 C1 C2 O2 176.1(7) . . . . ?
O1 C1 C2 C3 179.9(8) . . . . ?
C6 C1 C2 C3 3.5(13) . . . . ?
O2 C2 C3 C4 -176.5(8) . . . . ?
C1 C2 C3 C4 -4.8(14) . . . . ?
C2 C3 C4 C5 2.4(14) . . . . ?
C3 C4 C5 C6 1.2(14) . . . . ?
O1 C1 C6 C5 -175.9(7) . . . . ?
C2 C1 C6 C5 0.1(12) . . . . ?
O1 C1 C6 C7 3.7(13) . . . . ?
C2 C1 C6 C7 179.7(8) . . . . ?
C4 C5 C6 C1 -2.4(13) . . . . ?
C4 C5 C6 C7 178.0(8) . . . . ?
C1 C6 C7 N1 9.0(14) . . . . ?
C5 C6 C7 N1 -171.4(8) . . . . ?
O3 C11 C12 C13 178.6(8) . . . . ?
C16 C11 C12 C13 0.7(12) . . . . ?
O3 C11 C12 O4 -4.9(10) . . . . ?
C16 C11 C12 O4 177.2(7) . . . . ?
O4 C12 C13 C14 -176.5(8) . . . . ?
C11 C12 C13 C14 -0.4(14) . . . . ?
C12 C13 C14 C15 0.4(14) . . . . ?
C13 C14 C15 C16 -0.8(14) . . . . ?
C14 C15 C16 C11 1.1(13) . . . . ?
C14 C15 C16 C17 -178.6(8) . . . . ?
O3 C11 C16 C15 -178.8(7) . . . . ?
C12 C11 C16 C15 -1.0(11) . . . . ?
O3 C11 C16 C17 1.0(12) . . . . ?
C12 C11 C16 C17 178.7(7) . . . . ?
C15 C16 C17 N5 -168.5(8) . . . . ?
C11 C16 C17 N5 11.7(12) . . . . ?
O5 C21 C22 C23 178.8(6) . . . . ?
C26 C21 C22 C23 1.2(9) . . . . ?
O5 C21 C22 O6 -2.6(8) . . . . ?
C26 C21 C22 O6 179.8(6) . . . . ?
O6 C22 C23 C24 179.3(6) . . . . ?
C21 C22 C23 C24 -2.3(9) . . . . ?
C22 C23 C24 C25 1.7(10) . . . . ?
C23 C24 C25 C26 0.0(10) . . . . ?
O5 C21 C26 C25 -177.0(6) . . . . ?
C22 C21 C26 C25 0.4(9) . . . . ?
O5 C21 C26 C27 1.8(10) . . . . ?
C22 C21 C26 C27 179.3(6) . . . . ?
C24 C25 C26 C21 -1.0(10) . . . . ?
C24 C25 C26 C27 -179.9(6) . . . . ?
C21 C26 C27 N9 8.7(11) . . . . ?
C25 C26 C27 N9 -172.4(6) . . . . ?
O7 C31 C32 C33 -175.8(12) . . . . ?
C36 C31 C32 C33 -1.9(19) . . . . ?
O7 C31 C32 O8 2.3(16) . . . . ?
C36 C31 C32 O8 176.2(11) . . . . ?
O8 C32 C33 C34 178.4(13) . . . . ?
C31 C32 C33 C34 -4(2) . . . . ?
C32 C33 C34 C35 6(2) . . . . ?
C33 C34 C35 C36 -3(2) . . . . ?
O7 C31 C36 C35 178.7(11) . . . . ?
C32 C31 C36 C35 5.3(18) . . . . ?
O7 C31 C36 C37 5.6(19) . . . . ?
C32 C31 C36 C37 -167.9(11) . . . . ?
C34 C35 C36 C31 -3(2) . . . . ?
C34 C35 C36 C37 170.9(12) . . . . ?
C31 C36 C37 N13 -7.7(18) . . . . ?
C35 C36 C37 N13 178.6(11) . . . . ?
O9 C41 C42 C43 -179.4(8) . . . . ?
C46 C41 C42 C43 1.3(12) . . . . ?
O9 C41 C42 O11 0.7(11) . . . . ?
C46 C41 C42 O11 -178.6(7) . . . . ?
O11 C42 C43 C44 178.3(10) . . . . ?
C41 C42 C43 C44 -1.6(16) . . . . ?
C42 C43 C44 C45 1.6(18) . . . . ?
C43 C44 C45 C46 -1.4(17) . . . . ?
C44 C45 C46 C47 179.3(9) . . . . ?
C44 C45 C46 C41 1.1(13) . . . . ?
O9 C41 C46 C45 179.7(7) . . . . ?
C42 C41 C46 C45 -0.9(11) . . . . ?
O9 C41 C46 C47 1.5(11) . . . . ?
C42 C41 C46 C47 -179.2(7) . . . . ?
C45 C46 C47 O10 -173.4(8) . . . . ?
C41 C46 C47 O10 4.8(12) . . . . ?
O12 C49 C50 C51 -176.0(12) . . . . ?
C54 C49 C50 C51 0.0(18) . . . . ?
O12 C49 C50 O14 3.5(15) . . . . ?
C54 C49 C50 O14 179.5(10) . . . . ?
O14 C50 C51 C52 -179.3(13) . . . . ?
C49 C50 C51 C52 0(2) . . . . ?
C50 C51 C52 C53 0(2) . . . . ?
C51 C52 C53 C54 1(2) . . . . ?
C52 C53 C54 C49 0(2) . . . . ?
C52 C53 C54 C55 179.7(14) . . . . ?
O12 C49 C54 C53 176.1(11) . . . . ?
C50 C49 C54 C53 0.1(17) . . . . ?
O12 C49 C54 C55 -4.0(18) . . . . ?
C50 C49 C54 C55 -180.0(11) . . . . ?
C53 C54 C55 O13 176.7(13) . . . . ?
C49 C54 C55 O13 -3(2) . . . . ?
N17 C57 C58 O15 55.0(8) . . . . ?
N17 C59 C60 O16 49.2(7) . . . . ?
N17 C61 C62 O17 57.3(7) . . . . ?
N18 C63 C64 O18 -52.6(7) . . . . ?
N18 C65 C66 O19 -53.1(9) . . . . ?
N18 C67 C68 O20 -42.4(8) . . . . ?
N19 C69 C70 O21 39.4(10) . . . . ?
N19 C71 C72 O22 25.8(10) . . . . ?
N19 C73 C74 O23 -50.2(11) . . . . ?
N20 C75 C76 O24 44.3(9) . . . . ?
N20 C77 C78 O25 43.9(10) . . . . ?
N20 C79 C80 O26 56.1(10) . . . . ?
N21 C81 C82 O27 50.4(9) . . . . ?
N21 C83 C84 O28 -41.7(11) . . . . ?
N21 C85 C86 O29 52.5(10) . . . . ?
C6 C7 N1 C8 -176.1(7) . . . . ?
C6 C7 N1 Mn1 14.3(11) . . . . ?
N2 C8 N1 C7 165.2(7) . . . . ?
N4 C8 N1 C7 -15.2(12) . . . . ?
N2 C8 N1 Mn1 -25.4(9) . . . . ?
N4 C8 N1 Mn1 154.2(6) . . . . ?
N4 C8 N2 N3 -0.7(8) . . . . ?
N1 C8 N2 N3 179.0(6) . . . . ?
N4 C8 N2 Dy1 -166.6(5) . . . . ?
N1 C8 N2 Dy1 13.0(11) . . . . ?
N4 C9 N3 N2 -0.9(10) . . . . ?
N4 C9 N3 Mn4 168.0(6) . . . . ?
C8 N2 N3 C9 0.9(8) . . . . ?
Dy1 N2 N3 C9 170.2(5) . . . . ?
C8 N2 N3 Mn4 -170.2(5) . . . . ?
Dy1 N2 N3 Mn4 -1.0(6) . . . . ?
N2 C8 N4 C9 0.1(10) . . . . ?
N1 C8 N4 C9 -179.5(8) . . . . ?
N3 C9 N4 C8 0.5(10) . . . . ?
C16 C17 N5 C18 -166.4(7) . . . . ?
C16 C17 N5 Mn1 12.2(10) . . . . ?
N6 C18 N5 C17 170.1(6) . . . . ?
N8 C18 N5 C17 -5.7(10) . . . . ?
N6 C18 N5 Mn1 -8.5(8) . . . . ?
N8 C18 N5 Mn1 175.7(5) . . . . ?
N8 C18 N6 N7 2.8(7) . . . . ?
N5 C18 N6 N7 -173.4(5) . . . . ?
N8 C18 N6 Dy1 -177.1(4) . . . . ?
N5 C18 N6 Dy1 6.7(10) . . . . ?
N8 C19 N7 N6 0.5(8) . . . . ?
N8 C19 N7 Mn2 -170.5(5) . . . . ?
C18 N6 N7 C19 -1.9(6) . . . . ?
Dy1 N6 N7 C19 178.0(4) . . . . ?
C18 N6 N7 Mn2 171.1(4) . . . . ?
Dy1 N6 N7 Mn2 -8.9(5) . . . . ?
N7 C19 N8 C18 1.0(7) . . . . ?
N6 C18 N8 C19 -2.4(8) . . . . ?
N5 C18 N8 C19 173.5(6) . . . . ?
C26 C27 N9 C28 -177.7(6) . . . . ?
C26 C27 N9 Mn3 16.0(9) . . . . ?
N10 C28 N9 C27 171.9(6) . . . . ?
N12 C28 N9 C27 -10.4(10) . . . . ?
N10 C28 N9 Mn3 -22.0(8) . . . . ?
N12 C28 N9 Mn3 155.8(5) . . . . ?
N12 C28 N10 N11 0.2(7) . . . . ?
N9 C28 N10 N11 178.2(5) . . . . ?
N12 C28 N10 Dy2 -171.4(4) . . . . ?
N9 C28 N10 Dy2 6.6(10) . . . . ?
N12 C29 N11 N10 0.6(8) . . . . ?
N12 C29 N11 Mn2 160.3(5) . . . . ?
C28 N10 N11 C29 -0.5(7) . . . . ?
Dy2 N10 N11 C29 173.5(4) . . . . ?
C28 N10 N11 Mn2 -166.7(4) . . . . ?
Dy2 N10 N11 Mn2 7.3(5) . . . . ?
N11 C29 N12 C28 -0.5(8) . . . . ?
N10 C28 N12 C29 0.2(7) . . . . ?
N9 C28 N12 C29 -177.8(6) . . . . ?
C36 C37 N13 C38 171.7(9) . . . . ?
C36 C37 N13 Mn5 -18.0(14) . . . . ?
N16 C38 N13 C37 12.9(13) . . . . ?
N14 C38 N13 C37 -166.1(8) . . . . ?
N16 C38 N13 Mn5 -157.0(6) . . . . ?
N14 C38 N13 Mn5 24.0(10) . . . . ?
N16 C38 N14 N15 -0.1(9) . . . . ?
N13 C38 N14 N15 179.1(7) . . . . ?
N16 C38 N14 Dy3 170.8(5) . . . . ?
N13 C38 N14 Dy3 -10.0(12) . . . . ?
N16 C39 N15 N14 -2.4(9) . . . . ?
N16 C39 N15 Mn4 -172.6(6) . . . . ?
C38 N14 N15 C39 1.4(8) . . . . ?
Dy3 N14 N15 C39 -171.9(5) . . . . ?
C38 N14 N15 Mn4 174.9(5) . . . . ?
Dy3 N14 N15 Mn4 1.6(5) . . . . ?
N14 C38 N16 C39 -1.3(9) . . . . ?
N13 C38 N16 C39 179.6(8) . . . . ?
N15 C39 N16 C38 2.3(9) . . . . ?
C60 C59 N17 C57 -167.7(5) . . . . ?
C60 C59 N17 C61 69.5(7) . . . . ?
C60 C59 N17 Dy1 -51.0(6) . . . . ?
C58 C57 N17 C59 80.6(7) . . . . ?
C58 C57 N17 C61 -156.2(6) . . . . ?
C58 C57 N17 Dy1 -34.6(6) . . . . ?
C62 C61 N17 C59 -148.4(6) . . . . ?
C62 C61 N17 C57 87.8(7) . . . . ?
C62 C61 N17 Dy1 -31.7(7) . . . . ?
C66 C65 N18 C67 143.8(7) . . . . ?
C66 C65 N18 C63 -95.2(8) . . . . ?
C66 C65 N18 Dy2 27.4(8) . . . . ?
C68 C67 N18 C65 -66.2(8) . . . . ?
C68 C67 N18 C63 172.2(6) . . . . ?
C68 C67 N18 Dy2 56.9(6) . . . . ?
C64 C63 N18 C65 164.2(6) . . . . ?
C64 C63 N18 C67 -74.3(7) . . . . ?
C64 C63 N18 Dy2 38.0(7) . . . . ?
C74 C73 N19 C69 -81.7(9) . . . . ?
C74 C73 N19 C71 155.8(8) . . . . ?
C74 C73 N19 Dy2 40.1(9) . . . . ?
C70 C69 N19 C73 86.5(9) . . . . ?
C70 C69 N19 C71 -150.2(7) . . . . ?
C70 C69 N19 Dy2 -35.1(9) . . . . ?
C72 C71 N19 C73 -164.4(7) . . . . ?
C72 C71 N19 C69 67.9(8) . . . . ?
C72 C71 N19 Dy2 -48.1(7) . . . . ?
C76 C75 N20 C79 -165.2(7) . . . . ?
C76 C75 N20 C77 70.5(8) . . . . ?
C76 C75 N20 Dy3 -39.4(8) . . . . ?
C80 C79 N20 C75 95.6(8) . . . . ?
C80 C79 N20 C77 -141.0(7) . . . . ?
C80 C79 N20 Dy3 -28.1(9) . . . . ?
C78 C77 N20 C75 -172.0(7) . . . . ?
C78 C77 N20 C79 63.5(9) . . . . ?
C78 C77 N20 Dy3 -56.8(7) . . . . ?
C84 C83 N21 C81 -71.6(9) . . . . ?
C84 C83 N21 C85 165.6(8) . . . . ?
C84 C83 N21 Dy3 51.3(9) . . . . ?
C82 C81 N21 C83 90.6(8) . . . . ?
C82 C81 N21 C85 -149.7(7) . . . . ?
C82 C81 N21 Dy3 -31.3(8) . . . . ?
C86 C85 N21 C83 -166.5(7) . . . . ?
C86 C85 N21 C81 70.6(9) . . . . ?
C86 C85 N21 Dy3 -50.3(8) . . . . ?
C2 C1 O1 Mn1 140.7(6) . . . . ?
C6 C1 O1 Mn1 -43.2(10) . . . . ?
C3 C2 O2 C10 -2.0(13) . . . . ?
C1 C2 O2 C10 -174.4(8) . . . . ?
C16 C11 O3 Mn1 -42.7(10) . . . . ?
C12 C11 O3 Mn1 139.6(6) . . . . ?
O33 Mn1 O3 C11 135.7(5) . . . . ?
O1 Mn1 O3 C11 -47.6(6) . . . . ?
N5 Mn1 O3 C11 48.7(5) . . . . ?
N1 Mn1 O3 C11 -132.9(5) . . . . ?
C13 C12 O4 C20 0.4(12) . . . . ?
C11 C12 O4 C20 -176.1(7) . . . . ?
C26 C21 O5 Mn3 -42.3(8) . . . . ?
C22 C21 O5 Mn3 140.2(5) . . . . ?
C23 C22 O6 C30 8.2(10) . . . . ?
C21 C22 O6 C30 -170.3(6) . . . . ?
C36 C31 O7 Mn5 29.2(15) . . . . ?
C32 C31 O7 Mn5 -157.5(8) . . . . ?
C33 C32 O8 C40 8(2) . . . . ?
C31 C32 O8 C40 -169.8(10) . . . . ?
C42 C41 O9 Mn3 142.1(6) . . . . ?
C46 C41 O9 Mn3 -38.5(9) . . . . ?
C46 C47 O10 Mn3 18.8(10) . . . . ?
C43 C42 O11 C48 24.4(14) . . . . ?
C41 C42 O11 C48 -155.7(9) . . . . ?
C54 C49 O12 Mn5 24.3(15) . . . . ?
C50 C49 O12 Mn5 -160.1(8) . . . . ?
C54 C55 O13 Mn5 -6.3(18) . . . . ?
C51 C50 O14 C56 -4(2) . . . . ?
C49 C50 O14 C56 176.4(11) . . . . ?
C57 C58 O15 Mn1 170.3(4) . . . . ?
C57 C58 O15 Dy1 -50.9(7) . . . . ?
C59 C60 O16 Mn4 129.4(5) . . . . ?
C59 C60 O16 Dy1 -19.6(7) . . . . ?
C61 C62 O17 Mn2 170.1(4) . . . . ?
C61 C62 O17 Dy1 -57.0(6) . . . . ?
O18 Mn2 O17 C62 -104.0(5) . . . . ?
N7 Mn2 O17 C62 71.3(5) . . . . ?
O30 Mn2 O17 C62 159.5(5) . . . . ?
N11 Mn2 O17 C62 -18.0(5) . . . . ?
O18 Mn2 O17 Dy1 120.00(19) . . . . ?
N7 Mn2 O17 Dy1 -64.8(2) . . . . ?
O30 Mn2 O17 Dy1 23.49(18) . . . . ?
N11 Mn2 O17 Dy1 -154.0(2) . . . . ?
C63 C64 O18 Mn2 177.7(4) . . . . ?
C63 C64 O18 Dy2 43.2(7) . . . . ?
C65 C66 O19 Dy2 54.1(7) . . . . ?
C67 C68 O20 Mn3 -138.3(5) . . . . ?
C67 C68 O20 Dy2 2.8(8) . . . . ?
C69 C70 O21 Mn2 124.5(6) . . . . ?
C69 C70 O21 Dy2 -23.9(9) . . . . ?
C71 C72 O22 Dy2 13.7(9) . . . . ?
C73 C74 O23 Mn3 -130.4(6) . . . . ?
C73 C74 O23 Dy2 36.1(10) . . . . ?
C75 C76 O24 Mn4 170.5(4) . . . . ?
C75 C76 O24 Dy3 -28.7(8) . . . . ?
C77 C78 O25 Mn5 146.7(6) . . . . ?
C77 C78 O25 Dy3 -3.3(10) . . . . ?
C79 C80 O26 Dy3 -56.5(9) . . . . ?
C81 C82 O27 Mn4 -169.3(5) . . . . ?
C81 C82 O27 Dy3 -46.1(8) . . . . ?
C83 C84 O28 Dy3 11.2(11) . . . . ?
C85 C86 O29 Mn5 123.4(7) . . . . ?
C85 C86 O29 Dy3 -28.5(10) . . . . ?
O32 N22 O30 Mn2 52.0(8) . . . . ?
O31 N22 O30 Mn2 -128.2(5) . . . . ?
Dy1 N22 O30 Mn2 -110.6(5) . . . . ?
O32 N22 O30 Dy1 162.6(5) . . . . ?
O31 N22 O30 Dy1 -17.6(5) . . . . ?
O32 N22 O31 Mn4 -61.3(7) . . . . ?
O30 N22 O31 Mn4 118.9(5) . . . . ?
Dy1 N22 O31 Mn4 101.7(4) . . . . ?
O32 N22 O31 Dy1 -163.0(5) . . . . ?
O30 N22 O31 Dy1 17.2(5) . . . . ?
